data_4079002
loop_
_publ_author_name
'Lense, Sheri'
'Ho, Ming-Hsun'
'Chen, Shentan'
'Jain, Avijita'
'Raugei, Simone'
'Linehan, John C.'
'Roberts, John A. S.'
'Appel, Aaron M.'
'Shaw, Wendy'

_publ_section_title
;
 Incorporating Amino Acid Esters into Catalysts for Hydrogen Oxidation:
 Steric and Electronic Effects and the Role of Water as a Base
;
_journal_issue 19
_journal_name_full Organometallics
_journal_page_first 6719
_journal_page_last 6731
_journal_paper_doi 10.1021/om300409y
_journal_volume 31
_journal_year 2012
_chemical_formula_moiety 'C68 H96 N4 Ni O8 P4'
_chemical_formula_sum 'C68 H96 N4 Ni O8 P4'
_chemical_formula_weight 1280.08
_space_group_IT_number 2
_symmetry_cell_setting triclinic
_symmetry_space_group_name_Hall '-P 1'
_symmetry_space_group_name_H-M 'P -1'
_atom_sites_solution_hydrogens geom
_atom_sites_solution_primary direct
_atom_sites_solution_secondary difmap
_audit_creation_method SHELXL-97
_cell_angle_alpha 64.052(3)
_cell_angle_beta 77.942(3)
_cell_angle_gamma 87.822(3)
_cell_formula_units_Z 4
_cell_length_a 11.5233(6)
_cell_length_b 24.1947(12)
_cell_length_c 27.2777(14)
_cell_measurement_reflns_used 9869
_cell_measurement_temperature 173(2)
_cell_measurement_theta_max 31.31
_cell_measurement_theta_min 2.41
_cell_volume 6675.2(6)
_computing_cell_refinement 'Bruker SAINT'
_computing_data_collection 'Bruker APEX2'
_computing_data_reduction 'Bruker SAINT'
_computing_molecular_graphics 'Bruker SHELXTL'
_computing_publication_material 'Bruker SHELXTL'
_computing_structure_refinement 'SHELXL-97 (Sheldrick, 2008)'
_computing_structure_solution 'SHELXS-97 (Sheldrick, 2008)'
_diffrn_ambient_temperature 173(2)
_diffrn_measured_fraction_theta_full 0.998
_diffrn_measured_fraction_theta_max 0.998
_diffrn_measurement_device_type 'Bruker APEX-II CCD'
_diffrn_measurement_method '\f and \w scans'
_diffrn_radiation_monochromator graphite
_diffrn_radiation_source 'fine-focus sealed tube'
_diffrn_radiation_type MoK\a
_diffrn_radiation_wavelength 0.71073
_diffrn_reflns_av_R_equivalents 0.0906
_diffrn_reflns_av_sigmaI/netI 0.1452
_diffrn_reflns_limit_h_max 16
_diffrn_reflns_limit_h_min -16
_diffrn_reflns_limit_k_max 31
_diffrn_reflns_limit_k_min -33
_diffrn_reflns_limit_l_max 37
_diffrn_reflns_limit_l_min -36
_diffrn_reflns_number 140398
_diffrn_reflns_theta_full 29.57
_diffrn_reflns_theta_max 29.57
_diffrn_reflns_theta_min 1.52
_exptl_absorpt_coefficient_mu 0.443
_exptl_absorpt_correction_T_max 0.9739
_exptl_absorpt_correction_T_min 0.9612
_exptl_absorpt_correction_type multi-scan
_exptl_absorpt_process_details sadabs
_exptl_crystal_colour orange
_exptl_crystal_density_diffrn 1.274
_exptl_crystal_density_method 'not measured'
_exptl_crystal_description block
_exptl_crystal_F_000 2736
_exptl_crystal_size_max 0.09
_exptl_crystal_size_mid 0.06
_exptl_crystal_size_min 0.06
_refine_diff_density_max 0.868
_refine_diff_density_min -0.662
_refine_diff_density_rms 0.089
_refine_ls_extinction_method none
_refine_ls_goodness_of_fit_ref 1.035
_refine_ls_hydrogen_treatment constr
_refine_ls_matrix_type full
_refine_ls_number_parameters 1531
_refine_ls_number_reflns 37364
_refine_ls_number_restraints 0
_refine_ls_restrained_S_all 1.035
_refine_ls_R_factor_all 0.1555
_refine_ls_R_factor_gt 0.0622
_refine_ls_shift/su_max 0.001
_refine_ls_shift/su_mean 0.000
_refine_ls_structure_factor_coef Fsqd
_refine_ls_weighting_details 'calc w=1/[\s^2^(Fo^2^)+(0.0450P)^2^+0.0000P] where P=(Fo^2^+2Fc^2^)/3'
_refine_ls_weighting_scheme calc
_refine_ls_wR_factor_gt 0.1117
_refine_ls_wR_factor_ref 0.1348
_reflns_number_gt 19021
_reflns_number_total 37364
_reflns_threshold_expression >2sigma(I)
_cod_data_source_file om300409y_si_007.cif
_cod_data_source_block sl75b1s
_cod_depositor_comments
;
The following automatic conversions were performed:

'_symmetry_cell_setting' value 'Triclinic' changed to 'triclinic'
according to the built-in table from CIF Core dictionary named
'cif_core.dic' version 2.4.1 from 2010-06-29.

Automatic conversion script
Id: cif_fix_values 1715 2011-07-08 13:25:40Z adriana 

The following automatic conversions were performed:

data name '_iucr_refine_instruction_details' was replaced with
'_iucr_refine_instructions_details' as specified in the replacement
file 'data/replacement-values/replacement_tags.lst'.

Automatic conversion script
Id: cif_correct_tags 9268 2022-04-12 08:56:07Z antanas 
;
_cod_original_sg_symbol_H-M P-1
_cod_database_code 4079002

loop_
_symmetry_equiv_pos_as_xyz
'x, y, z'
'-x, -y, -z'

loop_
_atom_site_label
_atom_site_type_symbol
_atom_site_fract_x
_atom_site_fract_y
_atom_site_fract_z
_atom_site_U_iso_or_equiv
_atom_site_adp_type
_atom_site_occupancy
_atom_site_symmetry_multiplicity
_atom_site_calc_flag
_atom_site_refinement_flags
C1 C 0.9238(3) 1.03910(13) 0.27268(12) 0.0188(6) Uani 1 1 d .
H1A H 0.8713 1.0563 0.2956 0.023 Uiso 1 1 calc R
H1B H 1.0003 1.0640 0.2566 0.023 Uiso 1 1 calc R
C2 C 0.7486(2) 1.01372(12) 0.24587(12) 0.0184(6) Uani 1 1 d .
H2A H 0.7128 1.0244 0.2131 0.022 Uiso 1 1 calc R
H2B H 0.6984 1.0296 0.2705 0.022 Uiso 1 1 calc R
C3 C 0.8684(3) 1.10871(13) 0.18692(13) 0.0241(7) Uani 1 1 d .
H3A H 0.8389 1.1333 0.2074 0.029 Uiso 1 1 calc R
H3B H 0.8134 1.1124 0.1624 0.029 Uiso 1 1 calc R
C4 C 0.9903(3) 1.13428(13) 0.15168(12) 0.0225(7) Uani 1 1 d .
C5 C 1.0565(3) 1.10349(14) 0.12365(13) 0.0254(7) Uani 1 1 d .
H5A H 1.0260 1.0651 0.1285 0.031 Uiso 1 1 calc R
C6 C 1.1662(3) 1.12801(14) 0.08879(13) 0.0258(7) Uani 1 1 d .
H6A H 1.2096 1.1067 0.0695 0.031 Uiso 1 1 calc R
C7 C 1.2132(3) 1.18354(14) 0.08184(13) 0.0251(7) Uani 1 1 d .
C8 C 1.1476(3) 1.21434(15) 0.10954(13) 0.0283(8) Uani 1 1 d .
H8A H 1.1790 1.2524 0.1052 0.034 Uiso 1 1 calc R
C9 C 1.0369(3) 1.19057(14) 0.14359(13) 0.0271(7) Uani 1 1 d .
H9A H 0.9923 1.2129 0.1616 0.033 Uiso 1 1 calc R
C10 C 1.3314(3) 1.21119(15) 0.04586(13) 0.0301(8) Uani 1 1 d .
C11 C 1.4907(3) 1.20799(19) -0.02315(16) 0.0508(11) Uani 1 1 d .
H11A H 1.5164 1.1834 -0.0435 0.076 Uiso 1 1 calc R
H11B H 1.5499 1.2076 -0.0020 0.076 Uiso 1 1 calc R
H11C H 1.4822 1.2505 -0.0497 0.076 Uiso 1 1 calc R
C12 C 1.0718(2) 0.97185(13) 0.34817(12) 0.0176(6) Uani 1 1 d .
H12A H 1.1396 0.9963 0.3171 0.021 Uiso 1 1 calc R
C13 C 1.0274(3) 1.00767(15) 0.38218(14) 0.0274(7) Uani 1 1 d .
H13A H 0.9570 0.9849 0.4115 0.033 Uiso 1 1 calc R
H13B H 1.0029 1.0483 0.3574 0.033 Uiso 1 1 calc R
C14 C 1.1242(3) 1.01704(16) 0.40948(15) 0.0340(8) Uani 1 1 d .
H14A H 1.1915 1.0432 0.3800 0.041 Uiso 1 1 calc R
H14B H 1.0915 1.0388 0.4323 0.041 Uiso 1 1 calc R
C15 C 1.1686(3) 0.95630(15) 0.44602(13) 0.0298(8) Uani 1 1 d .
H15A H 1.1036 0.9320 0.4780 0.036 Uiso 1 1 calc R
H15B H 1.2345 0.9640 0.4608 0.036 Uiso 1 1 calc R
C16 C 1.2119(3) 0.91992(15) 0.41284(13) 0.0259(7) Uani 1 1 d .
H16A H 1.2358 0.8793 0.4379 0.031 Uiso 1 1 calc R
H16B H 1.2826 0.9422 0.3834 0.031 Uiso 1 1 calc R
C17 C 1.1147(3) 0.91075(13) 0.38600(12) 0.0214(7) Uani 1 1 d .
H17A H 1.1460 0.8880 0.3639 0.026 Uiso 1 1 calc R
H17B H 1.0467 0.8856 0.4157 0.026 Uiso 1 1 calc R
C18 C 0.8673(2) 0.91672(13) 0.23185(12) 0.0186(6) Uani 1 1 d .
H18A H 0.8369 0.8857 0.2224 0.022 Uiso 1 1 calc R
H18B H 0.8853 0.9558 0.1973 0.022 Uiso 1 1 calc R
C19 C 1.0413(2) 0.94035(13) 0.26196(12) 0.0172(6) Uani 1 1 d .
H19A H 1.0616 0.9790 0.2271 0.021 Uiso 1 1 calc R
H19B H 1.1165 0.9233 0.2726 0.021 Uiso 1 1 calc R
C20 C 1.0576(2) 0.87087(13) 0.21838(12) 0.0201(7) Uani 1 1 d .
H20A H 1.0134 0.8364 0.2187 0.024 Uiso 1 1 calc R
H20B H 1.1240 0.8533 0.2373 0.024 Uiso 1 1 calc R
C21 C 1.1105(3) 0.91437(13) 0.15823(12) 0.0198(6) Uani 1 1 d .
C22 C 1.0468(3) 0.92826(15) 0.11685(13) 0.0254(7) Uani 1 1 d .
H22A H 0.9687 0.9101 0.1264 0.031 Uiso 1 1 calc R
C23 C 1.0951(3) 0.96807(15) 0.06189(14) 0.0289(8) Uani 1 1 d .
H23A H 1.0498 0.9773 0.0342 0.035 Uiso 1 1 calc R
C24 C 1.2093(3) 0.99464(14) 0.04698(13) 0.0249(7) Uani 1 1 d .
C25 C 1.2743(3) 0.98067(14) 0.08778(13) 0.0239(7) Uani 1 1 d .
H25A H 1.3530 0.9982 0.0780 0.029 Uiso 1 1 calc R
C26 C 1.2251(3) 0.94127(14) 0.14286(13) 0.0233(7) Uani 1 1 d .
H26A H 1.2703 0.9325 0.1706 0.028 Uiso 1 1 calc R
C27 C 1.2575(3) 1.03616(15) -0.01275(14) 0.0306(8) Uani 1 1 d .
C28 C 1.4297(3) 1.09136(17) -0.07958(14) 0.0449(10) Uani 1 1 d .
H28A H 1.5136 1.0999 -0.0820 0.067 Uiso 1 1 calc R
H28B H 1.3897 1.1301 -0.0924 0.067 Uiso 1 1 calc R
H28C H 1.4236 1.0710 -0.1032 0.067 Uiso 1 1 calc R
C29 C 0.6145(2) 0.90849(13) 0.26568(12) 0.0175(6) Uani 1 1 d .
H29A H 0.6264 0.9280 0.2241 0.021 Uiso 1 1 calc R
C30 C 0.5031(2) 0.93291(13) 0.28919(12) 0.0174(6) Uani 1 1 d .
H30A H 0.4958 0.9178 0.3299 0.021 Uiso 1 1 calc R
H30B H 0.5117 0.9784 0.2718 0.021 Uiso 1 1 calc R
C31 C 0.3901(3) 0.91303(13) 0.27876(12) 0.0207(7) Uani 1 1 d .
H31A H 0.3204 0.9274 0.2972 0.025 Uiso 1 1 calc R
H31B H 0.3925 0.9329 0.2382 0.025 Uiso 1 1 calc R
C32 C 0.3752(3) 0.84405(14) 0.30039(14) 0.0280(7) Uani 1 1 d .
H32A H 0.3036 0.8333 0.2909 0.034 Uiso 1 1 calc R
H32B H 0.3647 0.8239 0.3415 0.034 Uiso 1 1 calc R
C33 C 0.4847(3) 0.82135(15) 0.27424(15) 0.0296(8) Uani 1 1 d .
H33A H 0.4922 0.8397 0.2333 0.035 Uiso 1 1 calc R
H33B H 0.4758 0.7760 0.2889 0.035 Uiso 1 1 calc R
C34 C 0.5966(3) 0.83885(13) 0.28726(14) 0.0240(7) Uani 1 1 d .
H34A H 0.6666 0.8237 0.2699 0.029 Uiso 1 1 calc R
H34B H 0.5905 0.8186 0.3281 0.029 Uiso 1 1 calc R
C35 C 0.6539(2) 0.76225(13) 0.45096(12) 0.0171(6) Uani 1 1 d .
H35A H 0.6133 0.7665 0.4210 0.021 Uiso 1 1 calc R
H35B H 0.6652 0.7179 0.4723 0.021 Uiso 1 1 calc R
C36 C 0.5446(2) 0.84776(12) 0.46102(12) 0.0155(6) Uani 1 1 d .
H36A H 0.4866 0.8574 0.4881 0.019 Uiso 1 1 calc R
H36B H 0.5059 0.8526 0.4303 0.019 Uiso 1 1 calc R
C37 C 0.4686(3) 0.74202(14) 0.51449(13) 0.0238(7) Uani 1 1 d .
H37A H 0.4932 0.6991 0.5296 0.029 Uiso 1 1 calc R
H37B H 0.4253 0.7477 0.4850 0.029 Uiso 1 1 calc R
C38 C 0.3841(3) 0.75039(12) 0.56077(12) 0.0205(7) Uani 1 1 d .
C39 C 0.4199(3) 0.74424(13) 0.60834(12) 0.0217(7) Uani 1 1 d .
H39A H 0.5007 0.7378 0.6109 0.026 Uiso 1 1 calc R
C40 C 0.3387(3) 0.74743(13) 0.65216(13) 0.0226(7) Uani 1 1 d .
H40A H 0.3638 0.7421 0.6849 0.027 Uiso 1 1 calc R
C41 C 0.2213(3) 0.75827(13) 0.64863(12) 0.0200(6) Uani 1 1 d .
C42 C 0.1857(3) 0.76530(15) 0.60089(13) 0.0285(8) Uani 1 1 d .
H42A H 0.1054 0.7729 0.5979 0.034 Uiso 1 1 calc R
C43 C 0.2667(3) 0.76124(14) 0.55768(13) 0.0260(7) Uani 1 1 d .
H43A H 0.2413 0.7660 0.5252 0.031 Uiso 1 1 calc R
C44 C 0.1338(3) 0.76212(14) 0.69553(14) 0.0276(7) Uani 1 1 d .
C45 C -0.0540(3) 0.7959(2) 0.72130(16) 0.0497(11) Uani 1 1 d .
H45A H -0.1194 0.8177 0.7044 0.075 Uiso 1 1 calc R
H45B H -0.0215 0.8188 0.7379 0.075 Uiso 1 1 calc R
H45C H -0.0836 0.7546 0.7503 0.075 Uiso 1 1 calc R
C46 C 0.8845(3) 0.74314(13) 0.40416(12) 0.0174(6) Uani 1 1 d .
H46A H 0.8795 0.7057 0.4404 0.021 Uiso 1 1 calc R
C47 C 0.8282(3) 0.72639(13) 0.36591(13) 0.0208(7) Uani 1 1 d .
H47A H 0.7446 0.7110 0.3843 0.025 Uiso 1 1 calc R
H47B H 0.8281 0.7638 0.3307 0.025 Uiso 1 1 calc R
C48 C 0.8955(3) 0.67734(13) 0.35264(13) 0.0221(7) Uani 1 1 d .
H48A H 0.8899 0.6388 0.3875 0.027 Uiso 1 1 calc R
H48B H 0.8580 0.6685 0.3271 0.027 Uiso 1 1 calc R
C49 C 1.0254(3) 0.69782(14) 0.32579(13) 0.0241(7) Uani 1 1 d .
H49A H 1.0316 0.7339 0.2891 0.029 Uiso 1 1 calc R
H49B H 1.0673 0.6642 0.3196 0.029 Uiso 1 1 calc R
C50 C 1.0838(3) 0.71477(14) 0.36316(13) 0.0262(7) Uani 1 1 d .
H50A H 1.1667 0.7309 0.3439 0.031 Uiso 1 1 calc R
H50B H 1.0861 0.6774 0.3981 0.031 Uiso 1 1 calc R
C51 C 1.0153(3) 0.76358(13) 0.37746(13) 0.0208(7) Uani 1 1 d .
H51A H 1.0526 0.7717 0.4034 0.025 Uiso 1 1 calc R
H51B H 1.0211 0.8025 0.3429 0.025 Uiso 1 1 calc R
C52 C 0.7347(2) 0.87448(12) 0.49752(11) 0.0137(6) Uani 1 1 d .
H52A H 0.7441 0.9092 0.5067 0.016 Uiso 1 1 calc R
H52B H 0.6753 0.8439 0.5285 0.016 Uiso 1 1 calc R
C53 C 0.8493(3) 0.79085(12) 0.48376(11) 0.0165(6) Uani 1 1 d .
H53A H 0.7950 0.7582 0.5156 0.020 Uiso 1 1 calc R
H53B H 0.9302 0.7756 0.4824 0.020 Uiso 1 1 calc R
C54 C 0.9011(2) 0.83430(13) 0.54246(11) 0.0168(6) Uani 1 1 d .
H54A H 0.9065 0.8734 0.5455 0.020 Uiso 1 1 calc R
H54B H 0.9829 0.8212 0.5357 0.020 Uiso 1 1 calc R
C55 C 0.8320(3) 0.78622(13) 0.59720(12) 0.0166(6) Uani 1 1 d .
C56 C 0.8557(3) 0.72463(13) 0.61508(13) 0.0226(7) Uani 1 1 d .
H56A H 0.9233 0.7136 0.5953 0.027 Uiso 1 1 calc R
C57 C 0.7837(3) 0.67910(14) 0.66082(13) 0.0239(7) Uani 1 1 d .
H57A H 0.8025 0.6373 0.6724 0.029 Uiso 1 1 calc R
C58 C 0.6839(3) 0.69369(13) 0.69020(12) 0.0198(7) Uani 1 1 d .
C59 C 0.6614(3) 0.75537(13) 0.67420(12) 0.0214(7) Uani 1 1 d .
H59A H 0.5954 0.7663 0.6949 0.026 Uiso 1 1 calc R
C60 C 0.7344(3) 0.80106(14) 0.62827(12) 0.0199(7) Uani 1 1 d .
H60A H 0.7178 0.8430 0.6178 0.024 Uiso 1 1 calc R
C61 C 0.6044(3) 0.64255(15) 0.73636(13) 0.0254(7) Uani 1 1 d .
C62 C 0.4296(3) 0.61609(16) 0.80657(14) 0.0434(10) Uani 1 1 d .
H62A H 0.3650 0.6359 0.8212 0.065 Uiso 1 1 calc R
H62B H 0.4713 0.5911 0.8362 0.065 Uiso 1 1 calc R
H62C H 0.3967 0.5896 0.7934 0.065 Uiso 1 1 calc R
C63 C 0.6054(2) 0.97182(12) 0.43668(11) 0.0131(6) Uani 1 1 d .
H63A H 0.5641 0.9595 0.4764 0.016 Uiso 1 1 calc R
C64 C 0.6987(2) 1.02388(12) 0.41952(12) 0.0166(6) Uani 1 1 d .
H64A H 0.7556 1.0094 0.4446 0.020 Uiso 1 1 calc R
H64B H 0.7436 1.0349 0.3810 0.020 Uiso 1 1 calc R
C65 C 0.6424(2) 1.08097(12) 0.42208(13) 0.0202(7) Uani 1 1 d .
H65A H 0.6064 1.0714 0.4614 0.024 Uiso 1 1 calc R
H65B H 0.7049 1.1145 0.4080 0.024 Uiso 1 1 calc R
C66 C 0.5475(3) 1.10268(13) 0.38756(14) 0.0245(7) Uani 1 1 d .
H66A H 0.5855 1.1181 0.3475 0.029 Uiso 1 1 calc R
H66B H 0.5079 1.1372 0.3931 0.029 Uiso 1 1 calc R
C67 C 0.4544(3) 1.05098(13) 0.40366(13) 0.0216(7) Uani 1 1 d .
H67A H 0.3982 1.0658 0.3783 0.026 Uiso 1 1 calc R
H67B H 0.4088 1.0393 0.4422 0.026 Uiso 1 1 calc R
C68 C 0.5127(3) 0.99450(13) 0.40027(12) 0.0200(7) Uani 1 1 d .
H68A H 0.5515 1.0051 0.3610 0.024 Uiso 1 1 calc R
H68B H 0.4508 0.9611 0.4127 0.024 Uiso 1 1 calc R
C1A C 1.1040(3) 0.72093(12) 0.07730(11) 0.0179(6) Uani 1 1 d .
H1AA H 1.0534 0.7360 0.1024 0.021 Uiso 1 1 calc R
H1AB H 1.1821 0.7443 0.0631 0.021 Uiso 1 1 calc R
C2A C 0.9277(2) 0.70427(12) 0.04595(12) 0.0185(6) Uani 1 1 d .
H2AA H 0.8931 0.7195 0.0124 0.022 Uiso 1 1 calc R
H2AB H 0.8777 0.7171 0.0729 0.022 Uiso 1 1 calc R
C3A C 1.0447(3) 0.79964(13) -0.00302(13) 0.0240(7) Uani 1 1 d .
H3AA H 1.0081 0.8179 0.0223 0.029 Uiso 1 1 calc R
H3AB H 0.9928 0.8068 -0.0297 0.029 Uiso 1 1 calc R
C4A C 1.1646(3) 0.83252(14) -0.03513(12) 0.0229(7) Uani 1 1 d .
C5A C 1.1847(3) 0.89319(14) -0.04450(13) 0.0302(8) Uani 1 1 d .
H5AA H 1.1248 0.9122 -0.0285 0.036 Uiso 1 1 calc R
C6A C 1.2912(3) 0.92607(14) -0.07697(14) 0.0301(8) Uani 1 1 d .
H6AA H 1.3030 0.9677 -0.0839 0.036 Uiso 1 1 calc R
C7A C 1.3803(3) 0.89835(14) -0.09932(12) 0.0227(7) Uani 1 1 d .
C8A C 1.3605(3) 0.83803(14) -0.09017(12) 0.0246(7) Uani 1 1 d .
H8AA H 1.4211 0.8188 -0.1055 0.030 Uiso 1 1 calc R
C9A C 1.2533(3) 0.80554(14) -0.05882(12) 0.0238(7) Uani 1 1 d .
H9AA H 1.2403 0.7646 -0.0535 0.029 Uiso 1 1 calc R
C10A C 1.4935(3) 0.93494(14) -0.13300(13) 0.0241(7) Uani 1 1 d .
C11A C 1.6831(3) 0.93622(15) -0.18726(14) 0.0314(8) Uani 1 1 d .
H11D H 1.7339 0.9090 -0.1991 0.047 Uiso 1 1 calc R
H11E H 1.7232 0.9503 -0.1660 0.047 Uiso 1 1 calc R
H11F H 1.6675 0.9719 -0.2202 0.047 Uiso 1 1 calc R
C12A C 1.2471(2) 0.64510(13) 0.15086(12) 0.0200(7) Uani 1 1 d .
H12B H 1.3149 0.6711 0.1206 0.024 Uiso 1 1 calc R
C13A C 1.2913(3) 0.58241(14) 0.18433(13) 0.0242(7) Uani 1 1 d .
H13C H 1.3220 0.5631 0.1592 0.029 Uiso 1 1 calc R
H13D H 1.2241 0.5555 0.2133 0.029 Uiso 1 1 calc R
C14A C 1.3901(3) 0.58763(16) 0.21247(13) 0.0306(8) Uani 1 1 d .
H14C H 1.4127 0.5459 0.2358 0.037 Uiso 1 1 calc R
H14D H 1.4611 0.6103 0.1835 0.037 Uiso 1 1 calc R
C15A C 1.3499(3) 0.62076(18) 0.24858(14) 0.0385(9) Uani 1 1 d .
H15C H 1.4175 0.6267 0.2634 0.046 Uiso 1 1 calc R
H15D H 1.2863 0.5951 0.2807 0.046 Uiso 1 1 calc R
C16A C 1.3035(3) 0.68318(17) 0.21576(14) 0.0361(9) Uani 1 1 d .
H16C H 1.3695 0.7106 0.1864 0.043 Uiso 1 1 calc R
H16D H 1.2730 0.7023 0.2411 0.043 Uiso 1 1 calc R
C17A C 1.2044(3) 0.67673(15) 0.18895(13) 0.0279(8) Uani 1 1 d .
H17C H 1.1780 0.7180 0.1668 0.033 Uiso 1 1 calc R
H17D H 1.1356 0.6522 0.2185 0.033 Uiso 1 1 calc R
C18A C 1.2160(2) 0.62541(13) 0.05859(12) 0.0163(6) Uani 1 1 d .
H18C H 1.2421 0.6661 0.0267 0.020 Uiso 1 1 calc R
H18D H 1.2881 0.6044 0.0698 0.020 Uiso 1 1 calc R
C19A C 1.0420(2) 0.61285(13) 0.02190(12) 0.0186(6) Uani 1 1 d .
H19C H 1.0107 0.5856 0.0085 0.022 Uiso 1 1 calc R
H19D H 1.0603 0.6542 -0.0100 0.022 Uiso 1 1 calc R
C20A C 1.2333(3) 0.57391(13) -0.00096(12) 0.0193(6) Uani 1 1 d .
H20C H 1.1883 0.5472 -0.0104 0.023 Uiso 1 1 calc R
H20D H 1.2967 0.5496 0.0168 0.023 Uiso 1 1 calc R
C21A C 1.2916(3) 0.62805(14) -0.05480(13) 0.0214(7) Uani 1 1 d .
C22A C 1.4057(3) 0.65090(15) -0.06194(13) 0.0258(7) Uani 1 1 d .
H22B H 1.4493 0.6311 -0.0335 0.031 Uiso 1 1 calc R
C23A C 1.4572(3) 0.70264(15) -0.11033(14) 0.0317(8) Uani 1 1 d .
H23B H 1.5357 0.7178 -0.1151 0.038 Uiso 1 1 calc R
C24A C 1.3925(4) 0.73180(16) -0.15141(14) 0.0363(9) Uani 1 1 d .
C25A C 1.2793(3) 0.70933(17) -0.14531(14) 0.0376(9) Uani 1 1 d .
H25B H 1.2359 0.7292 -0.1738 0.045 Uiso 1 1 calc R
C26A C 1.2303(3) 0.65792(16) -0.09765(13) 0.0301(8) Uani 1 1 d .
H26B H 1.1528 0.6423 -0.0937 0.036 Uiso 1 1 calc R
C27A C 1.4424(4) 0.7882(2) -0.20461(17) 0.0478(10) Uani 1 1 d .
C28A C 1.6025(5) 0.85985(19) -0.25657(17) 0.0740(15) Uani 1 1 d .
H28D H 1.6845 0.8688 -0.2563 0.111 Uiso 1 1 calc R
H28E H 1.5542 0.8941 -0.2568 0.111 Uiso 1 1 calc R
H28F H 1.6013 0.8544 -0.2900 0.111 Uiso 1 1 calc R
C29A C 0.7894(2) 0.60480(13) 0.05561(12) 0.0177(6) Uani 1 1 d .
H29B H 0.8031 0.6270 0.0140 0.021 Uiso 1 1 calc R
C30A C 0.6797(2) 0.62944(13) 0.08069(12) 0.0187(6) Uani 1 1 d .
H30C H 0.6703 0.6108 0.1217 0.022 Uiso 1 1 calc R
H30D H 0.6922 0.6746 0.0662 0.022 Uiso 1 1 calc R
C31A C 0.5659(2) 0.61520(13) 0.06678(13) 0.0211(7) Uani 1 1 d .
H31C H 0.4973 0.6305 0.0849 0.025 Uiso 1 1 calc R
H31D H 0.5720 0.6368 0.0259 0.025 Uiso 1 1 calc R
C32A C 0.5455(3) 0.54629(13) 0.08672(13) 0.0217(7) Uani 1 1 d .
H32C H 0.5332 0.5249 0.1279 0.026 Uiso 1 1 calc R
H32D H 0.4731 0.5381 0.0762 0.026 Uiso 1 1 calc R
C33A C 0.6517(2) 0.52177(13) 0.06078(12) 0.0204(7) Uani 1 1 d .
H33C H 0.6592 0.5405 0.0198 0.024 Uiso 1 1 calc R
H33D H 0.6387 0.4767 0.0753 0.024 Uiso 1 1 calc R
C34A C 0.7668(2) 0.53589(13) 0.07363(12) 0.0189(6) Uani 1 1 d .
H34C H 0.8343 0.5214 0.0542 0.023 Uiso 1 1 calc R
H34D H 0.7629 0.5130 0.1142 0.023 Uiso 1 1 calc R
C35A C 0.9090(2) 0.54916(13) 0.29295(11) 0.0167(6) Uani 1 1 d .
H35C H 0.9234 0.5832 0.3023 0.020 Uiso 1 1 calc R
H35D H 0.8486 0.5195 0.3241 0.020 Uiso 1 1 calc R
C36A C 1.0151(3) 0.46499(13) 0.27609(12) 0.0218(7) Uani 1 1 d .
H36C H 0.9575 0.4331 0.3068 0.026 Uiso 1 1 calc R
H36D H 1.0941 0.4474 0.2752 0.026 Uiso 1 1 calc R
C37A C 1.0773(3) 0.50535(14) 0.33539(12) 0.0227(7) Uani 1 1 d .
H37C H 1.0955 0.5450 0.3354 0.027 Uiso 1 1 calc R
H37D H 1.1538 0.4867 0.3294 0.027 Uiso 1 1 calc R
C38A C 1.0041(3) 0.46325(14) 0.39209(13) 0.0222(7) Uani 1 1 d .
C39A C 1.0011(4) 0.40016(16) 0.41032(14) 0.0411(9) Uani 1 1 d .
H39B H 1.0529 0.3836 0.3888 0.049 Uiso 1 1 calc R
C40A C 0.9251(4) 0.36048(17) 0.45875(15) 0.0427(10) Uani 1 1 d .
H40B H 0.9243 0.3173 0.4703 0.051 Uiso 1 1 calc R
C41A C 0.8501(3) 0.38446(16) 0.49025(14) 0.0330(8) Uani 1 1 d .
C42A C 0.8561(3) 0.44630(17) 0.47546(14) 0.0376(9) Uani 1 1 d .
H42B H 0.8083 0.4623 0.4986 0.045 Uiso 1 1 calc R
C43A C 0.9334(3) 0.48585(15) 0.42603(13) 0.0313(8) Uani 1 1 d .
H43B H 0.9373 0.5288 0.4156 0.038 Uiso 1 1 calc R
C44A C 0.7609(4) 0.3400(2) 0.53991(16) 0.0445(10) Uani 1 1 d .
C45A C 0.6090(4) 0.3286(2) 0.61632(18) 0.0900(19) Uani 1 1 d .
H45D H 0.5673 0.3530 0.6345 0.135 Uiso 1 1 calc R
H45E H 0.6478 0.2955 0.6427 0.135 Uiso 1 1 calc R
H45F H 0.5518 0.3107 0.6044 0.135 Uiso 1 1 calc R
C46A C 0.7775(2) 0.64878(12) 0.23371(12) 0.0163(6) Uani 1 1 d .
H46B H 0.7409 0.6376 0.2737 0.020 Uiso 1 1 calc R
C47A C 0.8723(3) 0.70119(12) 0.21208(12) 0.0187(6) Uani 1 1 d .
H47C H 0.9314 0.6883 0.2360 0.022 Uiso 1 1 calc R
H47D H 0.9142 0.7091 0.1738 0.022 Uiso 1 1 calc R
C48A C 0.8221(3) 0.76064(14) 0.21097(14) 0.0276(8) Uani 1 1 d .
H48C H 0.8869 0.7934 0.1945 0.033 Uiso 1 1 calc R
H48D H 0.7883 0.7545 0.2496 0.033 Uiso 1 1 calc R
C49A C 0.7259(3) 0.78081(14) 0.17702(14) 0.0273(7) Uani 1 1 d .
H49C H 0.6905 0.8178 0.1792 0.033 Uiso 1 1 calc R
H49D H 0.7616 0.7918 0.1374 0.033 Uiso 1 1 calc R
C50A C 0.6300(3) 0.72986(14) 0.19872(14) 0.0283(8) Uani 1 1 d .
H50C H 0.5708 0.7430 0.1748 0.034 Uiso 1 1 calc R
H50D H 0.5888 0.7221 0.2370 0.034 Uiso 1 1 calc R
C51A C 0.6816(3) 0.67027(13) 0.19940(13) 0.0220(7) Uani 1 1 d .
H51C H 0.6168 0.6376 0.2152 0.026 Uiso 1 1 calc R
H51D H 0.7160 0.6771 0.1606 0.026 Uiso 1 1 calc R
C52A C 0.7165(2) 0.52621(12) 0.25532(12) 0.0186(6) Uani 1 1 d .
H52C H 0.6598 0.5341 0.2839 0.022 Uiso 1 1 calc R
H52D H 0.6765 0.5336 0.2244 0.022 Uiso 1 1 calc R
C53A C 0.8203(2) 0.44320(13) 0.23934(12) 0.0199(6) Uani 1 1 d .
H53C H 0.7785 0.4516 0.2088 0.024 Uiso 1 1 calc R
H53D H 0.8293 0.3983 0.2578 0.024 Uiso 1 1 calc R
C54A C 0.6371(3) 0.42140(14) 0.30691(13) 0.0273(7) Uani 1 1 d .
H54C H 0.6574 0.3782 0.3169 0.033 Uiso 1 1 calc R
H54D H 0.5848 0.4325 0.2798 0.033 Uiso 1 1 calc R
C55A C 0.5692(3) 0.42574(13) 0.35895(13) 0.0246(7) Uani 1 1 d .
C56A C 0.4460(3) 0.42936(14) 0.36734(13) 0.0288(8) Uani 1 1 d .
H56B H 0.4060 0.4317 0.3394 0.035 Uiso 1 1 calc R
C57A C 0.3815(3) 0.42961(15) 0.41659(14) 0.0328(8) Uani 1 1 d .
H57B H 0.2975 0.4315 0.4223 0.039 Uiso 1 1 calc R
C58A C 0.4387(3) 0.42716(13) 0.45688(13) 0.0242(7) Uani 1 1 d .
C59A C 0.5617(3) 0.42400(13) 0.44848(13) 0.0264(7) Uani 1 1 d .
H59B H 0.6016 0.4227 0.4761 0.032 Uiso 1 1 calc R
C60A C 0.6268(3) 0.42281(13) 0.39974(13) 0.0270(7) Uani 1 1 d .
H60B H 0.7106 0.4200 0.3945 0.032 Uiso 1 1 calc R
C61A C 0.3669(3) 0.42724(14) 0.50894(13) 0.0289(8) Uani 1 1 d .
C62A C 0.3701(3) 0.42583(16) 0.59532(14) 0.0371(9) Uani 1 1 d .
H62D H 0.4267 0.4266 0.6173 0.056 Uiso 1 1 calc R
H62E H 0.3185 0.3880 0.6162 0.056 Uiso 1 1 calc R
H62F H 0.3215 0.4616 0.5880 0.056 Uiso 1 1 calc R
C63A C 1.0533(2) 0.42548(13) 0.18984(12) 0.0175(6) Uani 1 1 d .
H63B H 1.0464 0.3857 0.2244 0.021 Uiso 1 1 calc R
C64A C 1.1848(3) 0.44657(14) 0.16595(14) 0.0257(7) Uani 1 1 d .
H64C H 1.1922 0.4875 0.1335 0.031 Uiso 1 1 calc R
H64D H 1.2192 0.4509 0.1945 0.031 Uiso 1 1 calc R
C65A C 1.2552(3) 0.40150(15) 0.14784(15) 0.0312(8) Uani 1 1 d .
H65C H 1.3388 0.4180 0.1310 0.037 Uiso 1 1 calc R
H65D H 1.2550 0.3618 0.1810 0.037 Uiso 1 1 calc R
C66A C 1.2030(3) 0.39089(15) 0.10600(14) 0.0304(8) Uani 1 1 d .
H66C H 1.2469 0.3592 0.0973 0.036 Uiso 1 1 calc R
H66D H 1.2124 0.4295 0.0710 0.036 Uiso 1 1 calc R
C67A C 1.0718(3) 0.36994(15) 0.12845(14) 0.0293(8) Uani 1 1 d .
H67C H 1.0634 0.3286 0.1604 0.035 Uiso 1 1 calc R
H67D H 1.0387 0.3668 0.0990 0.035 Uiso 1 1 calc R
C68A C 1.0012(3) 0.41464(15) 0.14730(13) 0.0272(7) Uani 1 1 d .
H68C H 0.9178 0.3979 0.1641 0.033 Uiso 1 1 calc R
H68D H 1.0008 0.4545 0.1143 0.033 Uiso 1 1 calc R
N1 N 0.8686(2) 1.04394(10) 0.22700(10) 0.0190(5) Uani 1 1 d .
N2 N 0.9778(2) 0.89620(11) 0.25173(10) 0.0171(5) Uani 1 1 d .
N3 N 0.5760(2) 0.78368(10) 0.48874(10) 0.0174(5) Uani 1 1 d .
N4 N 0.8492(2) 0.84582(10) 0.49395(9) 0.0143(5) Uani 1 1 d .
N1A N 1.0487(2) 0.73298(11) 0.03009(10) 0.0190(5) Uani 1 1 d .
N2A N 1.1526(2) 0.58900(11) 0.04007(10) 0.0173(5) Uani 1 1 d .
N3A N 1.0207(2) 0.51796(11) 0.28821(9) 0.0176(5) Uani 1 1 d .
N4A N 0.7467(2) 0.46139(10) 0.28002(10) 0.0191(5) Uani 1 1 d .
Ni1 Ni 0.79462(3) 0.898970(16) 0.363003(15) 0.01338(8) Uani 1 1 d .
Ni1A Ni 0.96629(3) 0.579830(16) 0.157728(15) 0.01349(8) Uani 1 1 d .
O1 O 1.3774(2) 1.18220(11) 0.01488(10) 0.0420(6) Uani 1 1 d .
O2 O 1.3812(2) 1.25476(11) 0.04444(10) 0.0411(6) Uani 1 1 d .
O3 O 1.3735(2) 1.05147(10) -0.02223(9) 0.0367(6) Uani 1 1 d .
O4 O 1.2012(2) 1.05358(11) -0.04844(10) 0.0437(6) Uani 1 1 d .
O5 O 0.0378(2) 0.79072(11) 0.67909(9) 0.0375(6) Uani 1 1 d .
O6 O 0.1463(2) 0.74191(12) 0.74272(10) 0.0446(7) Uani 1 1 d .
O7 O 0.5118(2) 0.66265(10) 0.76081(9) 0.0328(5) Uani 1 1 d .
O8 O 0.6215(2) 0.58864(10) 0.74944(9) 0.0333(6) Uani 1 1 d .
O1A O 1.57208(19) 0.90318(9) -0.15260(9) 0.0294(5) Uani 1 1 d .
O2A O 1.51397(19) 0.98771(10) -0.14206(9) 0.0317(5) Uani 1 1 d .
O3A O 1.5538(3) 0.80330(12) -0.20669(10) 0.0558(8) Uani 1 1 d .
O4A O 1.3888(3) 0.81603(15) -0.24018(13) 0.0798(10) Uani 1 1 d .
O5A O 0.6986(2) 0.36821(14) 0.56764(11) 0.0606(9) Uani 1 1 d .
O6A O 0.7485(3) 0.28468(13) 0.55213(11) 0.0594(8) Uani 1 1 d .
O7A O 0.4338(2) 0.42772(10) 0.54335(9) 0.0341(6) Uani 1 1 d .
O8A O 0.2597(2) 0.42601(11) 0.51928(10) 0.0423(6) Uani 1 1 d .
P1 P 0.95104(6) 0.95790(3) 0.31831(3) 0.01451(16) Uani 1 1 d .
P2 P 0.74867(6) 0.92857(3) 0.28411(3) 0.01511(16) Uani 1 1 d .
P3 P 0.80317(7) 0.80437(3) 0.41815(3) 0.01464(16) Uani 1 1 d .
P4 P 0.67706(6) 0.90366(3) 0.43210(3) 0.01343(16) Uani 1 1 d .
P1A P 1.12584(6) 0.63737(3) 0.11803(3) 0.01452(16) Uani 1 1 d .
P2A P 0.92401(6) 0.61857(3) 0.07758(3) 0.01484(16) Uani 1 1 d .
P3A P 0.84870(6) 0.58093(3) 0.22831(3) 0.01390(16) Uani 1 1 d .
P4A P 0.97093(7) 0.48356(3) 0.20866(3) 0.01622(16) Uani 1 1 d .

loop_
_atom_site_aniso_label
_atom_site_aniso_U_11
_atom_site_aniso_U_22
_atom_site_aniso_U_33
_atom_site_aniso_U_23
_atom_site_aniso_U_13
_atom_site_aniso_U_12
C1 0.0183(16) 0.0185(16) 0.0176(16) -0.0070(13) -0.0017(12) -0.0014(12)
C2 0.0147(15) 0.0189(16) 0.0188(16) -0.0059(13) -0.0024(12) -0.0025(12)
C3 0.0216(17) 0.0162(16) 0.0259(18) -0.0021(14) -0.0028(14) -0.0020(13)
C4 0.0268(18) 0.0162(16) 0.0171(16) 0.0000(13) -0.0056(13) -0.0016(13)
C5 0.0247(18) 0.0168(16) 0.0270(18) -0.0021(14) -0.0054(14) -0.0061(13)
C6 0.0273(18) 0.0195(17) 0.0234(18) -0.0042(14) -0.0023(14) -0.0006(13)
C7 0.0251(18) 0.0218(17) 0.0205(17) -0.0009(14) -0.0063(14) -0.0063(13)
C8 0.035(2) 0.0218(18) 0.0216(18) -0.0027(15) -0.0065(15) -0.0081(14)
C9 0.035(2) 0.0230(18) 0.0188(17) -0.0068(14) -0.0006(14) -0.0065(14)
C10 0.031(2) 0.0266(19) 0.0216(18) 0.0009(15) -0.0077(15) -0.0063(15)
C11 0.034(2) 0.059(3) 0.041(2) -0.013(2) 0.0099(18) -0.0096(19)
C12 0.0148(15) 0.0188(16) 0.0204(16) -0.0108(13) -0.0005(12) -0.0034(12)
C13 0.0241(18) 0.0300(19) 0.038(2) -0.0226(17) -0.0087(15) 0.0021(14)
C14 0.030(2) 0.045(2) 0.043(2) -0.0324(19) -0.0092(17) -0.0008(16)
C15 0.0226(18) 0.049(2) 0.0252(18) -0.0212(17) -0.0061(14) -0.0090(15)
C16 0.0217(17) 0.0330(19) 0.0227(18) -0.0102(15) -0.0074(14) -0.0033(14)
C17 0.0203(16) 0.0240(17) 0.0202(17) -0.0102(14) -0.0032(13) -0.0031(13)
C18 0.0163(15) 0.0237(17) 0.0171(16) -0.0109(14) -0.0017(12) 0.0001(12)
C19 0.0118(14) 0.0237(16) 0.0186(16) -0.0121(14) -0.0019(12) -0.0001(12)
C20 0.0144(15) 0.0259(17) 0.0243(17) -0.0152(15) -0.0036(13) 0.0015(12)
C21 0.0187(16) 0.0230(17) 0.0210(17) -0.0139(14) -0.0018(13) 0.0023(12)
C22 0.0151(16) 0.041(2) 0.0281(19) -0.0225(17) -0.0027(13) -0.0009(14)
C23 0.0272(19) 0.041(2) 0.0253(19) -0.0184(17) -0.0121(15) 0.0054(15)
C24 0.0234(18) 0.0279(18) 0.0234(18) -0.0127(15) -0.0017(14) 0.0006(14)
C25 0.0200(17) 0.0262(18) 0.0247(18) -0.0113(15) -0.0026(14) 0.0007(13)
C26 0.0212(17) 0.0318(19) 0.0214(17) -0.0149(15) -0.0063(13) 0.0020(14)
C27 0.033(2) 0.030(2) 0.028(2) -0.0131(17) -0.0036(16) 0.0038(15)
C28 0.048(2) 0.038(2) 0.027(2) -0.0002(18) 0.0057(17) -0.0085(18)
C29 0.0150(15) 0.0207(16) 0.0173(16) -0.0089(13) -0.0030(12) -0.0009(12)
C30 0.0164(15) 0.0165(15) 0.0182(16) -0.0065(13) -0.0033(12) -0.0003(11)
C31 0.0172(16) 0.0219(17) 0.0202(17) -0.0073(14) -0.0026(13) 0.0020(12)
C32 0.0218(17) 0.0255(18) 0.035(2) -0.0122(16) -0.0042(15) -0.0049(13)
C33 0.0228(18) 0.0246(18) 0.046(2) -0.0201(17) -0.0059(16) -0.0032(14)
C34 0.0188(16) 0.0239(18) 0.0333(19) -0.0155(15) -0.0079(14) 0.0037(13)
C35 0.0219(16) 0.0123(15) 0.0181(16) -0.0081(13) -0.0021(12) -0.0041(12)
C36 0.0143(15) 0.0143(15) 0.0154(15) -0.0058(12) 0.0012(12) -0.0032(11)
C37 0.0267(18) 0.0176(16) 0.0247(18) -0.0100(14) 0.0029(14) -0.0083(13)
C38 0.0235(17) 0.0099(15) 0.0214(17) -0.0031(13) 0.0017(13) -0.0061(12)
C39 0.0213(17) 0.0166(16) 0.0235(17) -0.0059(14) -0.0033(13) -0.0025(12)
C40 0.0272(18) 0.0168(16) 0.0224(17) -0.0055(14) -0.0092(14) -0.0008(13)
C41 0.0245(17) 0.0142(15) 0.0180(16) -0.0050(13) -0.0015(13) -0.0044(12)
C42 0.0192(17) 0.036(2) 0.0286(19) -0.0127(16) -0.0050(14) -0.0011(14)
C43 0.0266(18) 0.0307(19) 0.0207(17) -0.0107(15) -0.0053(14) -0.0060(14)
C44 0.0298(19) 0.0247(18) 0.0252(19) -0.0095(15) -0.0023(15) -0.0038(14)
C45 0.035(2) 0.076(3) 0.043(2) -0.034(2) -0.0014(18) 0.013(2)
C46 0.0229(16) 0.0127(15) 0.0173(16) -0.0069(13) -0.0054(13) 0.0039(12)
C47 0.0226(17) 0.0175(16) 0.0262(18) -0.0130(14) -0.0058(13) 0.0010(12)
C48 0.0266(18) 0.0184(16) 0.0234(17) -0.0128(14) -0.0012(14) -0.0009(13)
C49 0.0294(18) 0.0207(17) 0.0251(18) -0.0151(15) -0.0006(14) 0.0025(13)
C50 0.0217(17) 0.0265(18) 0.0331(19) -0.0173(16) -0.0020(14) 0.0022(14)
C51 0.0243(17) 0.0189(16) 0.0215(17) -0.0111(14) -0.0044(13) 0.0017(13)
C52 0.0146(15) 0.0149(15) 0.0117(14) -0.0070(12) 0.0002(11) -0.0019(11)
C53 0.0192(16) 0.0128(15) 0.0175(16) -0.0070(13) -0.0036(12) 0.0033(12)
C54 0.0182(15) 0.0144(15) 0.0187(16) -0.0084(13) -0.0032(12) 0.0005(11)
C55 0.0189(16) 0.0169(16) 0.0140(15) -0.0056(13) -0.0059(12) -0.0018(12)
C56 0.0269(18) 0.0163(16) 0.0214(17) -0.0059(14) -0.0049(14) 0.0059(13)
C57 0.0279(18) 0.0140(16) 0.0241(18) -0.0030(14) -0.0067(14) 0.0029(13)
C58 0.0246(17) 0.0195(17) 0.0124(15) -0.0034(13) -0.0060(13) -0.0002(13)
C59 0.0239(17) 0.0229(17) 0.0177(16) -0.0099(14) -0.0027(13) 0.0021(13)
C60 0.0275(18) 0.0175(16) 0.0160(16) -0.0081(13) -0.0066(13) 0.0047(13)
C61 0.0312(19) 0.0272(19) 0.0158(17) -0.0063(15) -0.0070(14) -0.0050(14)
C62 0.052(2) 0.039(2) 0.029(2) -0.0146(18) 0.0154(17) -0.0208(18)
C63 0.0138(14) 0.0114(14) 0.0140(15) -0.0060(12) -0.0017(11) 0.0002(11)
C64 0.0135(15) 0.0146(15) 0.0205(16) -0.0073(13) -0.0019(12) -0.0014(11)
C65 0.0179(16) 0.0144(15) 0.0282(18) -0.0105(14) -0.0011(13) -0.0028(12)
C66 0.0250(18) 0.0109(15) 0.034(2) -0.0071(14) -0.0072(15) 0.0033(12)
C67 0.0191(16) 0.0166(16) 0.0304(18) -0.0104(14) -0.0086(14) 0.0065(12)
C68 0.0197(16) 0.0179(16) 0.0245(17) -0.0114(14) -0.0043(13) 0.0003(12)
C1A 0.0184(16) 0.0173(16) 0.0165(16) -0.0067(13) -0.0010(12) -0.0057(12)
C2A 0.0183(16) 0.0173(16) 0.0166(16) -0.0055(13) -0.0008(12) -0.0023(12)
C3A 0.0212(17) 0.0171(16) 0.0242(18) -0.0016(14) -0.0014(14) -0.0037(13)
C4A 0.0268(18) 0.0190(17) 0.0154(16) -0.0018(13) -0.0010(13) -0.0065(13)
C5A 0.0304(19) 0.0247(19) 0.031(2) -0.0126(16) 0.0051(15) -0.0057(14)
C6A 0.0321(19) 0.0179(17) 0.033(2) -0.0086(15) 0.0034(15) -0.0108(14)
C7A 0.0237(17) 0.0196(17) 0.0197(17) -0.0055(14) 0.0002(13) -0.0062(13)
C8A 0.0270(18) 0.0212(17) 0.0202(17) -0.0057(14) -0.0008(14) -0.0043(13)
C9A 0.0266(18) 0.0173(16) 0.0224(17) -0.0046(14) -0.0026(14) -0.0071(13)
C10A 0.0274(18) 0.0209(18) 0.0176(17) -0.0023(14) -0.0044(14) -0.0047(14)
C11A 0.0213(18) 0.0273(19) 0.032(2) -0.0036(16) 0.0018(15) -0.0058(14)
C12A 0.0124(15) 0.0267(17) 0.0212(16) -0.0118(14) -0.0003(12) -0.0050(12)
C13A 0.0182(16) 0.0302(18) 0.0203(17) -0.0075(15) -0.0042(13) -0.0001(13)
C14A 0.0184(17) 0.045(2) 0.0222(18) -0.0084(16) -0.0067(14) -0.0021(15)
C15A 0.0207(18) 0.073(3) 0.0211(19) -0.0205(19) -0.0017(14) -0.0131(18)
C16A 0.0277(19) 0.062(3) 0.031(2) -0.032(2) -0.0023(16) -0.0096(17)
C17A 0.0197(17) 0.042(2) 0.0279(19) -0.0227(17) -0.0008(14) -0.0018(15)
C18A 0.0127(14) 0.0198(16) 0.0172(16) -0.0088(13) -0.0033(12) -0.0008(11)
C19A 0.0157(15) 0.0237(17) 0.0168(16) -0.0101(13) -0.0012(12) -0.0026(12)
C20A 0.0145(15) 0.0252(17) 0.0213(17) -0.0149(14) 0.0013(12) -0.0022(12)
C21A 0.0191(16) 0.0298(18) 0.0212(17) -0.0183(15) -0.0002(13) 0.0044(13)
C22A 0.0227(17) 0.037(2) 0.0183(17) -0.0140(15) -0.0003(13) -0.0031(14)
C23A 0.0297(19) 0.039(2) 0.032(2) -0.0245(18) 0.0047(15) -0.0086(15)
C24A 0.056(3) 0.030(2) 0.0191(19) -0.0111(16) 0.0004(17) 0.0052(18)
C25A 0.041(2) 0.049(2) 0.0182(19) -0.0118(18) -0.0045(16) 0.0117(18)
C26A 0.0229(18) 0.050(2) 0.0187(18) -0.0186(17) -0.0005(14) 0.0036(16)
C27A 0.057(3) 0.054(3) 0.032(2) -0.024(2) 0.002(2) 0.006(2)
C28A 0.122(4) 0.044(3) 0.036(3) -0.014(2) 0.023(3) -0.034(3)
C29A 0.0152(15) 0.0240(17) 0.0149(15) -0.0091(13) -0.0037(12) -0.0011(12)
C30A 0.0170(15) 0.0196(16) 0.0200(16) -0.0092(13) -0.0038(12) 0.0002(12)
C31A 0.0141(15) 0.0219(17) 0.0273(18) -0.0118(14) -0.0022(13) 0.0009(12)
C32A 0.0183(16) 0.0239(17) 0.0238(17) -0.0122(14) -0.0013(13) -0.0034(12)
C33A 0.0178(16) 0.0231(17) 0.0197(16) -0.0109(14) 0.0012(12) -0.0052(12)
C34A 0.0168(15) 0.0201(16) 0.0212(17) -0.0114(14) -0.0016(12) 0.0008(12)
C35A 0.0190(16) 0.0139(15) 0.0152(15) -0.0063(12) 0.0005(12) 0.0003(12)
C36A 0.0249(17) 0.0177(16) 0.0176(16) -0.0044(13) -0.0023(13) 0.0052(13)
C37A 0.0241(17) 0.0236(17) 0.0188(17) -0.0074(14) -0.0061(13) 0.0052(13)
C38A 0.0231(17) 0.0233(17) 0.0187(17) -0.0083(14) -0.0047(13) 0.0077(13)
C39A 0.067(3) 0.027(2) 0.023(2) -0.0095(17) -0.0015(18) 0.0038(18)
C40A 0.067(3) 0.027(2) 0.028(2) -0.0073(17) -0.008(2) -0.0051(18)
C41A 0.0276(19) 0.035(2) 0.026(2) -0.0029(17) -0.0074(15) 0.0004(15)
C42A 0.041(2) 0.042(2) 0.024(2) -0.0126(18) -0.0022(16) 0.0166(18)
C43A 0.045(2) 0.0228(19) 0.0231(19) -0.0081(16) -0.0078(16) 0.0065(16)
C44A 0.045(3) 0.047(3) 0.030(2) -0.002(2) -0.0180(19) 0.000(2)
C45A 0.047(3) 0.109(4) 0.043(3) 0.022(3) 0.011(2) 0.011(3)
C46A 0.0176(15) 0.0157(15) 0.0151(15) -0.0074(13) -0.0005(12) -0.0003(12)
C47A 0.0193(16) 0.0161(16) 0.0229(17) -0.0104(13) -0.0048(13) -0.0007(12)
C48A 0.0314(19) 0.0204(17) 0.039(2) -0.0166(16) -0.0157(16) 0.0035(14)
C49A 0.033(2) 0.0182(17) 0.032(2) -0.0108(15) -0.0118(16) 0.0040(14)
C50A 0.0247(18) 0.0227(18) 0.041(2) -0.0164(16) -0.0103(16) 0.0058(14)
C51A 0.0197(16) 0.0191(16) 0.0313(19) -0.0139(15) -0.0079(14) 0.0019(12)
C52A 0.0171(15) 0.0146(15) 0.0215(16) -0.0075(13) 0.0013(12) -0.0038(12)
C53A 0.0211(16) 0.0143(15) 0.0222(17) -0.0088(13) 0.0026(13) -0.0027(12)
C54A 0.0310(19) 0.0166(17) 0.0291(19) -0.0117(15) 0.0096(15) -0.0082(13)
C55A 0.0284(18) 0.0107(15) 0.0242(18) -0.0040(13) 0.0089(14) -0.0076(12)
C56A 0.0303(19) 0.0267(18) 0.0255(19) -0.0121(15) 0.0044(15) -0.0039(14)
C57A 0.0279(19) 0.0293(19) 0.030(2) -0.0079(16) 0.0059(15) -0.0015(15)
C58A 0.0278(18) 0.0150(16) 0.0214(17) -0.0051(14) 0.0062(14) -0.0012(13)
C59A 0.0288(19) 0.0188(17) 0.0248(18) -0.0066(14) 0.0032(14) -0.0054(13)
C60A 0.0250(18) 0.0195(17) 0.0283(19) -0.0072(15) 0.0054(14) -0.0076(13)
C61A 0.032(2) 0.0173(17) 0.0240(18) -0.0022(14) 0.0066(15) -0.0016(14)
C62A 0.046(2) 0.033(2) 0.027(2) -0.0155(17) 0.0095(16) -0.0065(17)
C63A 0.0195(16) 0.0141(15) 0.0185(16) -0.0080(13) -0.0013(12) 0.0019(12)
C64A 0.0208(17) 0.0271(18) 0.0325(19) -0.0183(16) -0.0002(14) 0.0002(13)
C65A 0.0225(18) 0.034(2) 0.047(2) -0.0287(18) -0.0037(16) 0.0066(15)
C66A 0.0286(19) 0.0298(19) 0.035(2) -0.0215(17) 0.0059(15) 0.0035(15)
C67A 0.0281(19) 0.035(2) 0.033(2) -0.0250(17) -0.0022(15) 0.0011(15)
C68A 0.0231(18) 0.0331(19) 0.0320(19) -0.0217(17) -0.0032(15) 0.0043(14)
N1 0.0182(13) 0.0160(13) 0.0177(13) -0.0026(11) -0.0038(11) -0.0024(10)
N2 0.0135(12) 0.0233(14) 0.0193(13) -0.0140(11) -0.0025(10) 0.0010(10)
N3 0.0185(13) 0.0115(13) 0.0186(13) -0.0057(11) 0.0021(10) -0.0055(10)
N4 0.0175(13) 0.0114(12) 0.0152(13) -0.0069(10) -0.0037(10) 0.0004(9)
N1A 0.0162(13) 0.0183(13) 0.0168(13) -0.0038(11) 0.0003(10) -0.0053(10)
N2A 0.0123(12) 0.0242(14) 0.0169(13) -0.0121(11) 0.0012(10) -0.0013(10)
N3A 0.0191(13) 0.0198(13) 0.0128(13) -0.0070(11) -0.0020(10) 0.0033(10)
N4A 0.0198(13) 0.0131(13) 0.0192(14) -0.0077(11) 0.0090(10) -0.0060(10)
Ni1 0.01389(19) 0.01172(19) 0.0135(2) -0.00526(16) -0.00096(15) -0.00131(14)
Ni1A 0.01298(19) 0.01308(19) 0.01308(19) -0.00594(16) 0.00080(15) -0.00185(14)
O1 0.0315(14) 0.0435(16) 0.0388(15) -0.0127(13) 0.0074(12) -0.0114(12)
O2 0.0381(15) 0.0333(14) 0.0359(15) -0.0022(12) -0.0009(12) -0.0206(11)
O3 0.0333(14) 0.0375(14) 0.0254(13) -0.0031(11) -0.0010(11) -0.0038(11)
O4 0.0390(16) 0.0531(17) 0.0276(14) -0.0058(13) -0.0100(12) -0.0037(12)
O5 0.0282(14) 0.0592(17) 0.0290(14) -0.0243(13) -0.0051(11) 0.0121(12)
O6 0.0378(15) 0.0671(19) 0.0226(14) -0.0154(13) -0.0041(11) 0.0084(13)
O7 0.0351(14) 0.0301(13) 0.0241(13) -0.0099(11) 0.0094(10) -0.0070(11)
O8 0.0421(15) 0.0233(13) 0.0277(13) -0.0060(11) -0.0036(11) -0.0075(10)
O1A 0.0229(12) 0.0223(12) 0.0317(13) -0.0053(11) 0.0036(10) -0.0059(9)
O2A 0.0334(13) 0.0219(13) 0.0329(14) -0.0092(11) 0.0027(11) -0.0116(10)
O3A 0.078(2) 0.0443(17) 0.0331(16) -0.0155(14) 0.0134(14) -0.0230(15)
O4A 0.091(3) 0.075(2) 0.0394(19) 0.0041(17) -0.0098(18) 0.0048(19)
O5A 0.0424(17) 0.075(2) 0.0272(15) 0.0034(15) 0.0063(13) 0.0223(16)
O6A 0.070(2) 0.0494(19) 0.0407(17) 0.0019(14) -0.0203(15) -0.0238(15)
O7A 0.0320(14) 0.0400(14) 0.0290(13) -0.0194(12) 0.0077(11) -0.0080(11)
O8A 0.0327(15) 0.0539(17) 0.0335(15) -0.0181(13) 0.0039(12) 0.0066(12)
P1 0.0142(4) 0.0140(4) 0.0146(4) -0.0057(3) -0.0024(3) -0.0016(3)
P2 0.0135(4) 0.0158(4) 0.0154(4) -0.0065(3) -0.0025(3) -0.0006(3)
P3 0.0173(4) 0.0115(4) 0.0157(4) -0.0069(3) -0.0025(3) 0.0002(3)
P4 0.0141(4) 0.0106(4) 0.0151(4) -0.0058(3) -0.0014(3) -0.0006(3)
P1A 0.0129(4) 0.0169(4) 0.0135(4) -0.0074(3) 0.0000(3) -0.0025(3)
P2A 0.0122(4) 0.0171(4) 0.0154(4) -0.0082(3) -0.0006(3) -0.0013(3)
P3A 0.0142(4) 0.0126(4) 0.0139(4) -0.0063(3) 0.0007(3) -0.0013(3)
P4A 0.0173(4) 0.0134(4) 0.0163(4) -0.0069(3) 0.0008(3) -0.0005(3)

loop_
_atom_type_symbol
_atom_type_description
_atom_type_scat_dispersion_real
_atom_type_scat_dispersion_imag
_atom_type_scat_source
C C 0.0033 0.0016 'International Tables Vol C Tables 4.2.6.8 and 6.1.1.4'
H H 0.0000 0.0000 'International Tables Vol C Tables 4.2.6.8 and 6.1.1.4'
N N 0.0061 0.0033 'International Tables Vol C Tables 4.2.6.8 and 6.1.1.4'
O O 0.0106 0.0060 'International Tables Vol C Tables 4.2.6.8 and 6.1.1.4'
P P 0.1023 0.0942 'International Tables Vol C Tables 4.2.6.8 and 6.1.1.4'
Ni Ni 0.3393 1.1124 'International Tables Vol C Tables 4.2.6.8 and 6.1.1.4'

loop_
_geom_angle_atom_site_label_1
_geom_angle_atom_site_label_2
_geom_angle_atom_site_label_3
_geom_angle
N1 C1 P1 112.31(18)
N1 C1 H1A 109.1
P1 C1 H1A 109.1
N1 C1 H1B 109.1
P1 C1 H1B 109.1
H1A C1 H1B 107.9
N1 C2 P2 112.60(18)
N1 C2 H2A 109.1
P2 C2 H2A 109.1
N1 C2 H2B 109.1
P2 C2 H2B 109.1
H2A C2 H2B 107.8
N1 C3 C4 112.0(2)
N1 C3 H3A 109.2
C4 C3 H3A 109.2
N1 C3 H3B 109.2
C4 C3 H3B 109.2
H3A C3 H3B 107.9
C5 C4 C9 118.3(3)
C5 C4 C3 120.2(3)
C9 C4 C3 121.4(3)
C6 C5 C4 120.9(3)
C6 C5 H5A 119.5
C4 C5 H5A 119.5
C5 C6 C7 120.4(3)
C5 C6 H6A 119.8
C7 C6 H6A 119.8
C8 C7 C6 118.8(3)
C8 C7 C10 118.6(3)
C6 C7 C10 122.6(3)
C7 C8 C9 120.9(3)
C7 C8 H8A 119.5
C9 C8 H8A 119.5
C8 C9 C4 120.6(3)
C8 C9 H9A 119.7
C4 C9 H9A 119.7
O2 C10 O1 123.2(3)
O2 C10 C7 124.2(3)
O1 C10 C7 112.6(3)
O1 C11 H11A 109.5
O1 C11 H11B 109.5
H11A C11 H11B 109.5
O1 C11 H11C 109.5
H11A C11 H11C 109.5
H11B C11 H11C 109.5
C17 C12 C13 108.9(2)
C17 C12 P1 109.97(18)
C13 C12 P1 110.66(19)
C17 C12 H12A 109.1
C13 C12 H12A 109.1
P1 C12 H12A 109.1
C12 C13 C14 111.5(2)
C12 C13 H13A 109.3
C14 C13 H13A 109.3
C12 C13 H13B 109.3
C14 C13 H13B 109.3
H13A C13 H13B 108.0
C15 C14 C13 111.5(3)
C15 C14 H14A 109.3
C13 C14 H14A 109.3
C15 C14 H14B 109.3
C13 C14 H14B 109.3
H14A C14 H14B 108.0
C14 C15 C16 110.5(3)
C14 C15 H15A 109.5
C16 C15 H15A 109.5
C14 C15 H15B 109.5
C16 C15 H15B 109.5
H15A C15 H15B 108.1
C15 C16 C17 111.0(2)
C15 C16 H16A 109.4
C17 C16 H16A 109.4
C15 C16 H16B 109.4
C17 C16 H16B 109.4
H16A C16 H16B 108.0
C12 C17 C16 111.8(2)
C12 C17 H17A 109.2
C16 C17 H17A 109.2
C12 C17 H17B 109.2
C16 C17 H17B 109.2
H17A C17 H17B 107.9
N2 C18 P2 113.28(18)
N2 C18 H18A 108.9
P2 C18 H18A 108.9
N2 C18 H18B 108.9
P2 C18 H18B 108.9
H18A C18 H18B 107.7
N2 C19 P1 112.17(19)
N2 C19 H19A 109.2
P1 C19 H19A 109.2
N2 C19 H19B 109.2
P1 C19 H19B 109.2
H19A C19 H19B 107.9
N2 C20 C21 117.4(2)
N2 C20 H20A 108.0
C21 C20 H20A 108.0
N2 C20 H20B 108.0
C21 C20 H20B 108.0
H20A C20 H20B 107.2
C22 C21 C26 118.1(3)
C22 C21 C20 121.1(3)
C26 C21 C20 120.8(3)
C23 C22 C21 121.1(3)
C23 C22 H22A 119.5
C21 C22 H22A 119.5
C22 C23 C24 120.4(3)
C22 C23 H23A 119.8
C24 C23 H23A 119.8
C25 C24 C23 119.1(3)
C25 C24 C27 122.7(3)
C23 C24 C27 118.2(3)
C24 C25 C26 120.3(3)
C24 C25 H25A 119.9
C26 C25 H25A 119.9
C25 C26 C21 121.0(3)
C25 C26 H26A 119.5
C21 C26 H26A 119.5
O4 C27 O3 123.7(3)
O4 C27 C24 124.8(3)
O3 C27 C24 111.6(3)
O3 C28 H28A 109.5
O3 C28 H28B 109.5
H28A C28 H28B 109.5
O3 C28 H28C 109.5
H28A C28 H28C 109.5
H28B C28 H28C 109.5
C34 C29 C30 109.5(2)
C34 C29 P2 111.02(19)
C30 C29 P2 111.09(18)
C34 C29 H29A 108.4
C30 C29 H29A 108.4
P2 C29 H29A 108.4
C31 C30 C29 112.5(2)
C31 C30 H30A 109.1
C29 C30 H30A 109.1
C31 C30 H30B 109.1
C29 C30 H30B 109.1
H30A C30 H30B 107.8
C32 C31 C30 112.4(2)
C32 C31 H31A 109.1
C30 C31 H31A 109.1
C32 C31 H31B 109.1
C30 C31 H31B 109.1
H31A C31 H31B 107.9
C31 C32 C33 109.4(3)
C31 C32 H32A 109.8
C33 C32 H32A 109.8
C31 C32 H32B 109.8
C33 C32 H32B 109.8
H32A C32 H32B 108.2
C32 C33 C34 110.6(2)
C32 C33 H33A 109.5
C34 C33 H33A 109.5
C32 C33 H33B 109.5
C34 C33 H33B 109.5
H33A C33 H33B 108.1
C33 C34 C29 111.8(2)
C33 C34 H34A 109.3
C29 C34 H34A 109.3
C33 C34 H34B 109.3
C29 C34 H34B 109.3
H34A C34 H34B 107.9
N3 C35 P3 114.49(18)
N3 C35 H35A 108.6
P3 C35 H35A 108.6
N3 C35 H35B 108.6
P3 C35 H35B 108.6
H35A C35 H35B 107.6
N3 C36 P4 112.45(18)
N3 C36 H36A 109.1
P4 C36 H36A 109.1
N3 C36 H36B 109.1
P4 C36 H36B 109.1
H36A C36 H36B 107.8
N3 C37 C38 115.5(2)
N3 C37 H37A 108.4
C38 C37 H37A 108.4
N3 C37 H37B 108.4
C38 C37 H37B 108.4
H37A C37 H37B 107.5
C43 C38 C39 118.5(3)
C43 C38 C37 120.0(3)
C39 C38 C37 121.4(3)
C40 C39 C38 120.5(3)
C40 C39 H39A 119.7
C38 C39 H39A 119.7
C41 C40 C39 120.5(3)
C41 C40 H40A 119.7
C39 C40 H40A 119.7
C40 C41 C42 119.1(3)
C40 C41 C44 120.7(3)
C42 C41 C44 120.2(3)
C43 C42 C41 120.1(3)
C43 C42 H42A 119.9
C41 C42 H42A 119.9
C42 C43 C38 121.3(3)
C42 C43 H43A 119.4
C38 C43 H43A 119.4
O6 C44 O5 123.2(3)
O6 C44 C41 124.9(3)
O5 C44 C41 111.9(3)
O5 C45 H45A 109.5
O5 C45 H45B 109.5
H45A C45 H45B 109.5
O5 C45 H45C 109.5
H45A C45 H45C 109.5
H45B C45 H45C 109.5
C51 C46 C47 109.5(2)
C51 C46 P3 111.00(19)
C47 C46 P3 110.65(19)
C51 C46 H46A 108.5
C47 C46 H46A 108.5
P3 C46 H46A 108.5
C48 C47 C46 111.6(2)
C48 C47 H47A 109.3
C46 C47 H47A 109.3
C48 C47 H47B 109.3
C46 C47 H47B 109.3
H47A C47 H47B 108.0
C49 C48 C47 111.7(2)
C49 C48 H48A 109.3
C47 C48 H48A 109.3
C49 C48 H48B 109.3
C47 C48 H48B 109.3
H48A C48 H48B 108.0
C48 C49 C50 110.3(2)
C48 C49 H49A 109.6
C50 C49 H49A 109.6
C48 C49 H49B 109.6
C50 C49 H49B 109.6
H49A C49 H49B 108.1
C49 C50 C51 111.2(2)
C49 C50 H50A 109.4
C51 C50 H50A 109.4
C49 C50 H50B 109.4
C51 C50 H50B 109.4
H50A C50 H50B 108.0
C46 C51 C50 112.1(2)
C46 C51 H51A 109.2
C50 C51 H51A 109.2
C46 C51 H51B 109.2
C50 C51 H51B 109.2
H51A C51 H51B 107.9
N4 C52 P4 113.76(17)
N4 C52 H52A 108.8
P4 C52 H52A 108.8
N4 C52 H52B 108.8
P4 C52 H52B 108.8
H52A C52 H52B 107.7
N4 C53 P3 114.15(18)
N4 C53 H53A 108.7
P3 C53 H53A 108.7
N4 C53 H53B 108.7
P3 C53 H53B 108.7
H53A C53 H53B 107.6
N4 C54 C55 114.3(2)
N4 C54 H54A 108.7
C55 C54 H54A 108.7
N4 C54 H54B 108.7
C55 C54 H54B 108.7
H54A C54 H54B 107.6
C56 C55 C60 117.8(3)
C56 C55 C54 120.5(3)
C60 C55 C54 121.3(3)
C57 C56 C55 121.5(3)
C57 C56 H56A 119.3
C55 C56 H56A 119.3
C56 C57 C58 120.6(3)
C56 C57 H57A 119.7
C58 C57 H57A 119.7
C57 C58 C59 118.7(3)
C57 C58 C61 118.2(3)
C59 C58 C61 123.1(3)
C60 C59 C58 120.5(3)
C60 C59 H59A 119.8
C58 C59 H59A 119.7
C59 C60 C55 120.8(3)
C59 C60 H60A 119.6
C55 C60 H60A 119.6
O8 C61 O7 124.2(3)
O8 C61 C58 123.5(3)
O7 C61 C58 112.3(3)
O7 C62 H62A 109.5
O7 C62 H62B 109.5
H62A C62 H62B 109.5
O7 C62 H62C 109.5
H62A C62 H62C 109.5
H62B C62 H62C 109.5
C64 C63 C68 109.9(2)
C64 C63 P4 110.60(18)
C68 C63 P4 111.32(17)
C64 C63 H63A 108.3
C68 C63 H63A 108.3
P4 C63 H63A 108.3
C65 C64 C63 111.9(2)
C65 C64 H64A 109.2
C63 C64 H64A 109.2
C65 C64 H64B 109.2
C63 C64 H64B 109.2
H64A C64 H64B 107.9
C66 C65 C64 111.7(2)
C66 C65 H65A 109.3
C64 C65 H65A 109.3
C66 C65 H65B 109.3
C64 C65 H65B 109.3
H65A C65 H65B 107.9
C65 C66 C67 111.7(2)
C65 C66 H66A 109.3
C67 C66 H66A 109.3
C65 C66 H66B 109.3
C67 C66 H66B 109.3
H66A C66 H66B 107.9
C66 C67 C68 111.1(2)
C66 C67 H67A 109.4
C68 C67 H67A 109.4
C66 C67 H67B 109.4
C68 C67 H67B 109.4
H67A C67 H67B 108.0
C67 C68 C63 111.3(2)
C67 C68 H68A 109.4
C63 C68 H68A 109.4
C67 C68 H68B 109.4
C63 C68 H68B 109.4
H68A C68 H68B 108.0
N1A C1A P1A 112.82(18)
N1A C1A H1AA 109.0
P1A C1A H1AA 109.0
N1A C1A H1AB 109.0
P1A C1A H1AB 109.0
H1AA C1A H1AB 107.8
N1A C2A P2A 113.02(18)
N1A C2A H2AA 109.0
P2A C2A H2AA 109.0
N1A C2A H2AB 109.0
P2A C2A H2AB 109.0
H2AA C2A H2AB 107.8
N1A C3A C4A 114.2(2)
N1A C3A H3AA 108.7
C4A C3A H3AA 108.7
N1A C3A H3AB 108.7
C4A C3A H3AB 108.7
H3AA C3A H3AB 107.6
C9A C4A C5A 118.8(3)
C9A C4A C3A 121.9(3)
C5A C4A C3A 119.2(3)
C6A C5A C4A 120.6(3)
C6A C5A H5AA 119.7
C4A C5A H5AA 119.7
C7A C6A C5A 120.2(3)
C7A C6A H6AA 119.9
C5A C6A H6AA 119.9
C6A C7A C8A 119.3(3)
C6A C7A C10A 118.4(3)
C8A C7A C10A 122.3(3)
C9A C8A C7A 120.6(3)
C9A C8A H8AA 119.7
C7A C8A H8AA 119.7
C8A C9A C4A 120.4(3)
C8A C9A H9AA 119.8
C4A C9A H9AA 119.8
O2A C10A O1A 123.1(3)
O2A C10A C7A 124.3(3)
O1A C10A C7A 112.6(3)
O1A C11A H11D 109.5
O1A C11A H11E 109.5
H11D C11A H11E 109.5
O1A C11A H11F 109.5
H11D C11A H11F 109.5
H11E C11A H11F 109.5
C13A C12A C17A 109.7(2)
C13A C12A P1A 110.86(19)
C17A C12A P1A 110.81(19)
C13A C12A H12B 108.5
C17A C12A H12B 108.5
P1A C12A H12B 108.5
C12A C13A C14A 111.7(2)
C12A C13A H13C 109.3
C14A C13A H13C 109.3
C12A C13A H13D 109.3
C14A C13A H13D 109.3
H13C C13A H13D 107.9
C15A C14A C13A 111.3(3)
C15A C14A H14C 109.4
C13A C14A H14C 109.4
C15A C14A H14D 109.4
C13A C14A H14D 109.4
H14C C14A H14D 108.0
C14A C15A C16A 111.5(3)
C14A C15A H15C 109.3
C16A C15A H15C 109.3
C14A C15A H15D 109.3
C16A C15A H15D 109.3
H15C C15A H15D 108.0
C15A C16A C17A 111.2(3)
C15A C16A H16C 109.4
C17A C16A H16C 109.4
C15A C16A H16D 109.4
C17A C16A H16D 109.4
H16C C16A H16D 108.0
C16A C17A C12A 110.9(2)
C16A C17A H17C 109.5
C12A C17A H17C 109.5
C16A C17A H17D 109.5
C12A C17A H17D 109.5
H17C C17A H17D 108.1
N2A C18A P1A 114.02(19)
N2A C18A H18C 108.7
P1A C18A H18C 108.7
N2A C18A H18D 108.7
P1A C18A H18D 108.7
H18C C18A H18D 107.6
N2A C19A P2A 113.94(18)
N2A C19A H19C 108.8
P2A C19A H19C 108.8
N2A C19A H19D 108.8
P2A C19A H19D 108.8
H19C C19A H19D 107.7
N2A C20A C21A 116.1(2)
N2A C20A H20C 108.3
C21A C20A H20C 108.3
N2A C20A H20D 108.3
C21A C20A H20D 108.3
H20C C20A H20D 107.4
C22A C21A C26A 118.2(3)
C22A C21A C20A 120.8(3)
C26A C21A C20A 121.0(3)
C21A C22A C23A 120.8(3)
C21A C22A H22B 119.6
C23A C22A H22B 119.6
C24A C23A C22A 119.2(3)
C24A C23A H23B 120.4
C22A C23A H23B 120.4
C25A C24A C23A 120.7(3)
C25A C24A C27A 117.2(3)
C23A C24A C27A 122.0(4)
C26A C25A C24A 119.3(3)
C26A C25A H25B 120.3
C24A C25A H25B 120.3
C25A C26A C21A 121.7(3)
C25A C26A H26B 119.2
C21A C26A H26B 119.2
O4A C27A O3A 124.2(4)
O4A C27A C24A 124.4(4)
O3A C27A C24A 111.4(4)
O3A C28A H28D 109.5
O3A C28A H28E 109.5
H28D C28A H28E 109.5
O3A C28A H28F 109.5
H28D C28A H28F 109.5
H28E C28A H28F 109.5
C34A C29A C30A 109.6(2)
C34A C29A P2A 110.57(19)
C30A C29A P2A 110.72(18)
C34A C29A H29B 108.6
C30A C29A H29B 108.6
P2A C29A H29B 108.6
C31A C30A C29A 112.3(2)
C31A C30A H30C 109.2
C29A C30A H30C 109.2
C31A C30A H30D 109.2
C29A C30A H30D 109.2
H30C C30A H30D 107.9
C32A C31A C30A 110.8(2)
C32A C31A H31C 109.5
C30A C31A H31C 109.5
C32A C31A H31D 109.5
C30A C31A H31D 109.5
H31C C31A H31D 108.1
C33A C32A C31A 110.1(2)
C33A C32A H32C 109.6
C31A C32A H32C 109.6
C33A C32A H32D 109.6
C31A C32A H32D 109.6
H32C C32A H32D 108.2
C32A C33A C34A 111.7(2)
C32A C33A H33C 109.3
C34A C33A H33C 109.3
C32A C33A H33D 109.3
C34A C33A H33D 109.3
H33C C33A H33D 107.9
C33A C34A C29A 112.5(2)
C33A C34A H34C 109.1
C29A C34A H34C 109.1
C33A C34A H34D 109.1
C29A C34A H34D 109.1
H34C C34A H34D 107.8
N3A C35A P3A 113.68(18)
N3A C35A H35C 108.8
P3A C35A H35C 108.8
N3A C35A H35D 108.8
P3A C35A H35D 108.8
H35C C35A H35D 107.7
N3A C36A P4A 114.04(19)
N3A C36A H36C 108.7
P4A C36A H36C 108.7
N3A C36A H36D 108.7
P4A C36A H36D 108.7
H36C C36A H36D 107.6
N3A C37A C38A 115.0(2)
N3A C37A H37C 108.5
C38A C37A H37C 108.5
N3A C37A H37D 108.5
C38A C37A H37D 108.5
H37C C37A H37D 107.5
C39A C38A C43A 117.7(3)
C39A C38A C37A 120.2(3)
C43A C38A C37A 122.0(3)
C40A C39A C38A 122.1(3)
C40A C39A H39B 119.0
C38A C39A H39B 119.0
C39A C40A C41A 119.0(3)
C39A C40A H40B 120.5
C41A C40A H40B 120.5
C42A C41A C40A 120.5(3)
C42A C41A C44A 122.4(3)
C40A C41A C44A 117.2(3)
C41A C42A C43A 119.5(3)
C41A C42A H42B 120.2
C43A C42A H42B 120.2
C38A C43A C42A 120.9(3)
C38A C43A H43B 119.5
C42A C43A H43B 119.5
O6A C44A O5A 125.3(4)
O6A C44A C41A 123.7(4)
O5A C44A C41A 111.0(4)
O5A C45A H45D 109.5
O5A C45A H45E 109.5
H45D C45A H45E 109.5
O5A C45A H45F 109.5
H45D C45A H45F 109.5
H45E C45A H45F 109.5
C51A C46A C47A 109.0(2)
C51A C46A P3A 111.19(18)
C47A C46A P3A 108.94(19)
C51A C46A H46B 109.2
C47A C46A H46B 109.2
P3A C46A H46B 109.2
C48A C47A C46A 113.3(2)
C48A C47A H47C 108.9
C46A C47A H47C 108.9
C48A C47A H47D 108.9
C46A C47A H47D 108.9
H47C C47A H47D 107.7
C47A C48A C49A 111.0(2)
C47A C48A H48C 109.4
C49A C48A H48C 109.4
C47A C48A H48D 109.4
C49A C48A H48D 109.4
H48C C48A H48D 108.0
C50A C49A C48A 110.6(3)
C50A C49A H49C 109.5
C48A C49A H49C 109.5
C50A C49A H49D 109.5
C48A C49A H49D 109.5
H49C C49A H49D 108.1
C49A C50A C51A 111.6(3)
C49A C50A H50C 109.3
C51A C50A H50C 109.3
C49A C50A H50D 109.3
C51A C50A H50D 109.3
H50C C50A H50D 108.0
C46A C51A C50A 112.0(2)
C46A C51A H51C 109.2
C50A C51A H51C 109.2
C46A C51A H51D 109.2
C50A C51A H51D 109.2
H51C C51A H51D 107.9
N4A C52A P3A 112.78(19)
N4A C52A H52C 109.0
P3A C52A H52C 109.0
N4A C52A H52D 109.0
P3A C52A H52D 109.0
H52C C52A H52D 107.8
N4A C53A P4A 113.95(18)
N4A C53A H53C 108.8
P4A C53A H53C 108.8
N4A C53A H53D 108.8
P4A C53A H53D 108.8
H53C C53A H53D 107.7
N4A C54A C55A 113.6(2)
N4A C54A H54C 108.9
C55A C54A H54C 108.9
N4A C54A H54D 108.9
C55A C54A H54D 108.9
H54C C54A H54D 107.7
C60A C55A C56A 119.5(3)
C60A C55A C54A 120.9(3)
C56A C55A C54A 119.5(3)
C55A C56A C57A 120.2(3)
C55A C56A H56B 119.9
C57A C56A H56B 119.9
C58A C57A C56A 120.4(3)
C58A C57A H57B 119.8
C56A C57A H57B 119.8
C57A C58A C59A 119.6(3)
C57A C58A C61A 118.8(3)
C59A C58A C61A 121.5(3)
C58A C59A C60A 120.4(3)
C58A C59A H59B 119.8
C60A C59A H59B 119.8
C55A C60A C59A 119.9(3)
C55A C60A H60B 120.0
C59A C60A H60B 120.0
O8A C61A O7A 123.8(3)
O8A C61A C58A 123.5(3)
O7A C61A C58A 112.7(3)
O7A C62A H62D 109.5
O7A C62A H62E 109.5
H62D C62A H62E 109.5
O7A C62A H62F 109.5
H62D C62A H62F 109.5
H62E C62A H62F 109.5
C64A C63A C68A 109.6(2)
C64A C63A P4A 110.31(19)
C68A C63A P4A 111.04(19)
C64A C63A H63B 108.6
C68A C63A H63B 108.6
P4A C63A H63B 108.6
C65A C64A C63A 112.2(2)
C65A C64A H64C 109.2
C63A C64A H64C 109.2
C65A C64A H64D 109.2
C63A C64A H64D 109.2
H64C C64A H64D 107.9
C66A C65A C64A 111.4(3)
C66A C65A H65C 109.3
C64A C65A H65C 109.3
C66A C65A H65D 109.3
C64A C65A H65D 109.3
H65C C65A H65D 108.0
C65A C66A C67A 111.3(3)
C65A C66A H66C 109.4
C67A C66A H66C 109.4
C65A C66A H66D 109.4
C67A C66A H66D 109.4
H66C C66A H66D 108.0
C66A C67A C68A 111.7(3)
C66A C67A H67C 109.3
C68A C67A H67C 109.3
C66A C67A H67D 109.3
C68A C67A H67D 109.3
H67C C67A H67D 107.9
C67A C68A C63A 112.1(2)
C67A C68A H68C 109.2
C63A C68A H68C 109.2
C67A C68A H68D 109.2
C63A C68A H68D 109.2
H68C C68A H68D 107.9
C3 N1 C2 110.9(2)
C3 N1 C1 110.2(2)
C2 N1 C1 114.0(2)
C20 N2 C19 111.9(2)
C20 N2 C18 113.2(2)
C19 N2 C18 115.8(2)
C36 N3 C37 110.5(2)
C36 N3 C35 114.0(2)
C37 N3 C35 106.8(2)
C52 N4 C53 115.9(2)
C52 N4 C54 111.2(2)
C53 N4 C54 111.5(2)
C1A N1A C3A 109.9(2)
C1A N1A C2A 114.5(2)
C3A N1A C2A 108.6(2)
C20A N2A C18A 111.0(2)
C20A N2A C19A 111.9(2)
C18A N2A C19A 116.8(2)
C36A N3A C37A 113.1(2)
C36A N3A C35A 116.4(2)
C37A N3A C35A 111.3(2)
C53A N4A C54A 109.5(2)
C53A N4A C52A 113.2(2)
C54A N4A C52A 109.5(2)
P4 Ni1 P2 122.29(3)
P4 Ni1 P1 123.20(3)
P2 Ni1 P1 86.06(3)
P4 Ni1 P3 85.43(3)
P2 Ni1 P3 122.92(3)
P1 Ni1 P3 121.52(3)
P3A Ni1A P2A 121.98(3)
P3A Ni1A P1A 122.15(3)
P2A Ni1A P1A 86.06(3)
P3A Ni1A P4A 85.65(3)
P2A Ni1A P4A 124.55(3)
P1A Ni1A P4A 120.98(3)
C10 O1 C11 116.0(3)
C27 O3 C28 115.9(3)
C44 O5 C45 116.8(3)
C61 O7 C62 116.3(3)
C10A O1A C11A 116.0(2)
C27A O3A C28A 112.6(4)
C44A O5A C45A 114.8(4)
C61A O7A C62A 115.8(3)
C12 P1 C1 99.71(12)
C12 P1 C19 100.04(12)
C1 P1 C19 96.98(13)
C12 P1 Ni1 126.87(10)
C1 P1 Ni1 114.68(10)
C19 P1 Ni1 113.63(9)
C2 P2 C29 98.13(12)
C2 P2 C18 97.45(13)
C29 P2 C18 99.62(12)
C2 P2 Ni1 112.76(9)
C29 P2 Ni1 130.43(10)
C18 P2 Ni1 112.91(9)
C46 P3 C53 98.97(12)
C46 P3 C35 97.96(12)
C53 P3 C35 97.40(13)
C46 P3 Ni1 129.40(10)
C53 P3 Ni1 114.45(9)
C35 P3 Ni1 113.16(9)
C63 P4 C52 97.75(12)
C63 P4 C36 100.04(12)
C52 P4 C36 96.64(12)
C63 P4 Ni1 128.55(9)
C52 P4 Ni1 115.17(9)
C36 P4 Ni1 113.17(9)
C18A P1A C12A 99.73(12)
C18A P1A C1A 96.78(13)
C12A P1A C1A 98.79(12)
C18A P1A Ni1A 113.60(9)
C12A P1A Ni1A 127.75(10)
C1A P1A Ni1A 114.93(9)
C2A P2A C29A 98.38(12)
C2A P2A C19A 96.54(13)
C29A P2A C19A 99.63(12)
C2A P2A Ni1A 112.32(9)
C29A P2A Ni1A 130.00(10)
C19A P2A Ni1A 114.17(9)
C46A P3A C52A 99.99(12)
C46A P3A C35A 99.47(12)
C52A P3A C35A 97.58(13)
C46A P3A Ni1A 126.94(10)
C52A P3A Ni1A 113.76(10)
C35A P3A Ni1A 114.32(9)
C63A P4A C53A 99.80(12)
C63A P4A C36A 99.81(13)
C53A P4A C36A 97.00(14)
C63A P4A Ni1A 128.33(10)
C53A P4A Ni1A 113.03(10)
C36A P4A Ni1A 113.72(9)

loop_
_geom_bond_atom_site_label_1
_geom_bond_atom_site_label_2
_geom_bond_distance
C1 N1 1.473(3)
C1 P1 1.866(3)
C1 H1A 0.9900
C1 H1B 0.9900
C2 N1 1.471(3)
C2 P2 1.858(3)
C2 H2A 0.9900
C2 H2B 0.9900
C3 N1 1.467(3)
C3 C4 1.504(4)
C3 H3A 0.9900
C3 H3B 0.9900
C4 C5 1.390(4)
C4 C9 1.391(4)
C5 C6 1.384(4)
C5 H5A 0.9500
C6 C7 1.387(4)
C6 H6A 0.9500
C7 C8 1.381(4)
C7 C10 1.485(4)
C8 C9 1.384(4)
C8 H8A 0.9500
C9 H9A 0.9500
C10 O2 1.201(4)
C10 O1 1.338(4)
C11 O1 1.449(4)
C11 H11A 0.9800
C11 H11B 0.9800
C11 H11C 0.9800
C12 C17 1.522(4)
C12 C13 1.531(4)
C12 P1 1.861(3)
C12 H12A 1.0000
C13 C14 1.537(4)
C13 H13A 0.9900
C13 H13B 0.9900
C14 C15 1.513(4)
C14 H14A 0.9900
C14 H14B 0.9900
C15 C16 1.522(4)
C15 H15A 0.9900
C15 H15B 0.9900
C16 C17 1.531(4)
C16 H16A 0.9900
C16 H16B 0.9900
C17 H17A 0.9900
C17 H17B 0.9900
C18 N2 1.472(3)
C18 P2 1.870(3)
C18 H18A 0.9900
C18 H18B 0.9900
C19 N2 1.469(3)
C19 P1 1.869(3)
C19 H19A 0.9900
C19 H19B 0.9900
C20 N2 1.464(3)
C20 C21 1.513(4)
C20 H20A 0.9900
C20 H20B 0.9900
C21 C22 1.386(4)
C21 C26 1.393(4)
C22 C23 1.383(4)
C22 H22A 0.9500
C23 C24 1.386(4)
C23 H23A 0.9500
C24 C25 1.384(4)
C24 C27 1.485(5)
C25 C26 1.385(4)
C25 H25A 0.9500
C26 H26A 0.9500
C27 O4 1.196(4)
C27 O3 1.342(4)
C28 O3 1.449(4)
C28 H28A 0.9800
C28 H28B 0.9800
C28 H28C 0.9800
C29 C34 1.528(4)
C29 C30 1.529(4)
C29 P2 1.864(3)
C29 H29A 1.0000
C30 C31 1.527(4)
C30 H30A 0.9900
C30 H30B 0.9900
C31 C32 1.510(4)
C31 H31A 0.9900
C31 H31B 0.9900
C32 C33 1.522(4)
C32 H32A 0.9900
C32 H32B 0.9900
C33 C34 1.528(4)
C33 H33A 0.9900
C33 H33B 0.9900
C34 H34A 0.9900
C34 H34B 0.9900
C35 N3 1.477(3)
C35 P3 1.868(3)
C35 H35A 0.9900
C35 H35B 0.9900
C36 N3 1.467(3)
C36 P4 1.871(3)
C36 H36A 0.9900
C36 H36B 0.9900
C37 N3 1.467(3)
C37 C38 1.510(4)
C37 H37A 0.9900
C37 H37B 0.9900
C38 C43 1.380(4)
C38 C39 1.388(4)
C39 C40 1.385(4)
C39 H39A 0.9500
C40 C41 1.383(4)
C40 H40A 0.9500
C41 C42 1.384(4)
C41 C44 1.490(4)
C42 C43 1.380(4)
C42 H42A 0.9500
C43 H43A 0.9500
C44 O6 1.199(4)
C44 O5 1.335(4)
C45 O5 1.438(4)
C45 H45A 0.9800
C45 H45B 0.9800
C45 H45C 0.9800
C46 C51 1.527(4)
C46 C47 1.532(4)
C46 P3 1.859(3)
C46 H46A 1.0000
C47 C48 1.526(4)
C47 H47A 0.9900
C47 H47B 0.9900
C48 C49 1.518(4)
C48 H48A 0.9900
C48 H48B 0.9900
C49 C50 1.528(4)
C49 H49A 0.9900
C49 H49B 0.9900
C50 C51 1.541(4)
C50 H50A 0.9900
C50 H50B 0.9900
C51 H51A 0.9900
C51 H51B 0.9900
C52 N4 1.472(3)
C52 P4 1.866(3)
C52 H52A 0.9900
C52 H52B 0.9900
C53 N4 1.473(3)
C53 P3 1.861(3)
C53 H53A 0.9900
C53 H53B 0.9900
C54 N4 1.477(3)
C54 C55 1.507(4)
C54 H54A 0.9900
C54 H54B 0.9900
C55 C56 1.386(4)
C55 C60 1.396(4)
C56 C57 1.376(4)
C56 H56A 0.9500
C57 C58 1.386(4)
C57 H57A 0.9500
C58 C59 1.390(4)
C58 C61 1.482(4)
C59 C60 1.385(4)
C59 H59A 0.9500
C60 H60A 0.9500
C61 O8 1.212(4)
C61 O7 1.329(4)
C62 O7 1.443(4)
C62 H62A 0.9800
C62 H62B 0.9800
C62 H62C 0.9800
C63 C64 1.529(4)
C63 C68 1.533(4)
C63 P4 1.858(3)
C63 H63A 1.0000
C64 C65 1.527(4)
C64 H64A 0.9900
C64 H64B 0.9900
C65 C66 1.521(4)
C65 H65A 0.9900
C65 H65B 0.9900
C66 C67 1.527(4)
C66 H66A 0.9900
C66 H66B 0.9900
C67 C68 1.530(4)
C67 H67A 0.9900
C67 H67B 0.9900
C68 H68A 0.9900
C68 H68B 0.9900
C1A N1A 1.466(3)
C1A P1A 1.870(3)
C1A H1AA 0.9900
C1A H1AB 0.9900
C2A N1A 1.474(3)
C2A P2A 1.863(3)
C2A H2AA 0.9900
C2A H2AB 0.9900
C3A N1A 1.468(4)
C3A C4A 1.509(4)
C3A H3AA 0.9900
C3A H3AB 0.9900
C4A C9A 1.390(4)
C4A C5A 1.395(4)
C5A C6A 1.388(4)
C5A H5AA 0.9500
C6A C7A 1.385(4)
C6A H6AA 0.9500
C7A C8A 1.388(4)
C7A C10A 1.485(4)
C8A C9A 1.386(4)
C8A H8AA 0.9500
C9A H9AA 0.9500
C10A O2A 1.212(3)
C10A O1A 1.342(4)
C11A O1A 1.442(3)
C11A H11D 0.9800
C11A H11E 0.9800
C11A H11F 0.9800
C12A C13A 1.522(4)
C12A C17A 1.536(4)
C12A P1A 1.865(3)
C12A H12B 1.0000
C13A C14A 1.536(4)
C13A H13C 0.9900
C13A H13D 0.9900
C14A C15A 1.517(4)
C14A H14C 0.9900
C14A H14D 0.9900
C15A C16A 1.524(5)
C15A H15C 0.9900
C15A H15D 0.9900
C16A C17A 1.525(4)
C16A H16C 0.9900
C16A H16D 0.9900
C17A H17C 0.9900
C17A H17D 0.9900
C18A N2A 1.469(3)
C18A P1A 1.864(3)
C18A H18C 0.9900
C18A H18D 0.9900
C19A N2A 1.470(3)
C19A P2A 1.866(3)
C19A H19C 0.9900
C19A H19D 0.9900
C20A N2A 1.466(3)
C20A C21A 1.515(4)
C20A H20C 0.9900
C20A H20D 0.9900
C21A C22A 1.388(4)
C21A C26A 1.398(4)
C22A C23A 1.394(4)
C22A H22B 0.9500
C23A C24A 1.388(5)
C23A H23B 0.9500
C24A C25A 1.381(5)
C24A C27A 1.509(5)
C25A C26A 1.374(5)
C25A H25B 0.9500
C26A H26B 0.9500
C27A O4A 1.193(4)
C27A O3A 1.331(5)
C28A O3A 1.466(4)
C28A H28D 0.9800
C28A H28E 0.9800
C28A H28F 0.9800
C29A C34A 1.533(4)
C29A C30A 1.536(4)
C29A P2A 1.865(3)
C29A H29B 1.0000
C30A C31A 1.529(4)
C30A H30C 0.9900
C30A H30D 0.9900
C31A C32A 1.521(4)
C31A H31C 0.9900
C31A H31D 0.9900
C32A C33A 1.517(4)
C32A H32C 0.9900
C32A H32D 0.9900
C33A C34A 1.527(4)
C33A H33C 0.9900
C33A H33D 0.9900
C34A H34C 0.9900
C34A H34D 0.9900
C35A N3A 1.478(3)
C35A P3A 1.862(3)
C35A H35C 0.9900
C35A H35D 0.9900
C36A N3A 1.464(3)
C36A P4A 1.869(3)
C36A H36C 0.9900
C36A H36D 0.9900
C37A N3A 1.472(3)
C37A C38A 1.511(4)
C37A H37C 0.9900
C37A H37D 0.9900
C38A C39A 1.382(4)
C38A C43A 1.384(4)
C39A C40A 1.380(5)
C39A H39B 0.9500
C40A C41A 1.382(5)
C40A H40B 0.9500
C41A C42A 1.369(5)
C41A C44A 1.508(5)
C42A C43A 1.400(5)
C42A H42B 0.9500
C43A H43B 0.9500
C44A O6A 1.236(4)
C44A O5A 1.319(5)
C45A O5A 1.462(5)
C45A H45D 0.9800
C45A H45E 0.9800
C45A H45F 0.9800
C46A C51A 1.527(4)
C46A C47A 1.527(4)
C46A P3A 1.857(3)
C46A H46B 1.0000
C47A C48A 1.520(4)
C47A H47C 0.9900
C47A H47D 0.9900
C48A C49A 1.522(4)
C48A H48C 0.9900
C48A H48D 0.9900
C49A C50A 1.511(4)
C49A H49C 0.9900
C49A H49D 0.9900
C50A C51A 1.532(4)
C50A H50C 0.9900
C50A H50D 0.9900
C51A H51C 0.9900
C51A H51D 0.9900
C52A N4A 1.472(3)
C52A P3A 1.857(3)
C52A H52C 0.9900
C52A H52D 0.9900
C53A N4A 1.466(3)
C53A P4A 1.864(3)
C53A H53C 0.9900
C53A H53D 0.9900
C54A N4A 1.468(4)
C54A C55A 1.516(4)
C54A H54C 0.9900
C54A H54D 0.9900
C55A C60A 1.386(4)
C55A C56A 1.395(4)
C56A C57A 1.396(4)
C56A H56B 0.9500
C57A C58A 1.374(4)
C57A H57B 0.9500
C58A C59A 1.392(4)
C58A C61A 1.488(4)
C59A C60A 1.395(4)
C59A H59B 0.9500
C60A H60B 0.9500
C61A O8A 1.207(4)
C61A O7A 1.337(4)
C62A O7A 1.436(4)
C62A H62D 0.9800
C62A H62E 0.9800
C62A H62F 0.9800
C63A C64A 1.529(4)
C63A C68A 1.532(4)
C63A P4A 1.862(3)
C63A H63B 1.0000
C64A C65A 1.526(4)
C64A H64C 0.9900
C64A H64D 0.9900
C65A C66A 1.512(4)
C65A H65C 0.9900
C65A H65D 0.9900
C66A C67A 1.522(4)
C66A H66C 0.9900
C66A H66D 0.9900
C67A C68A 1.530(4)
C67A H67C 0.9900
C67A H67D 0.9900
C68A H68C 0.9900
C68A H68D 0.9900
Ni1 P4 2.1235(8)
Ni1 P2 2.1268(8)
Ni1 P1 2.1271(8)
Ni1 P3 2.1315(8)
Ni1A P3A 2.1204(8)
Ni1A P2A 2.1243(8)
Ni1A P1A 2.1294(8)
Ni1A P4A 2.1326(8)

loop_
_geom_torsion_atom_site_label_1
_geom_torsion_atom_site_label_2
_geom_torsion_atom_site_label_3
_geom_torsion_atom_site_label_4
_geom_torsion
N1 C3 C4 C5 51.7(4)
N1 C3 C4 C9 -132.1(3)
C9 C4 C5 C6 0.3(4)
C3 C4 C5 C6 176.6(3)
C4 C5 C6 C7 1.0(5)
C5 C6 C7 C8 -1.1(4)
C5 C6 C7 C10 178.7(3)
C6 C7 C8 C9 -0.2(5)
C10 C7 C8 C9 -180.0(3)
C7 C8 C9 C4 1.5(5)
C5 C4 C9 C8 -1.6(4)
C3 C4 C9 C8 -177.9(3)
C8 C7 C10 O2 9.8(5)
C6 C7 C10 O2 -170.1(3)
C8 C7 C10 O1 -170.3(3)
C6 C7 C10 O1 9.9(4)
C17 C12 C13 C14 56.4(3)
P1 C12 C13 C14 177.3(2)
C12 C13 C14 C15 -56.7(4)
C13 C14 C15 C16 55.3(4)
C14 C15 C16 C17 -55.5(4)
C13 C12 C17 C16 -57.0(3)
P1 C12 C17 C16 -178.4(2)
C15 C16 C17 C12 57.4(3)
N2 C20 C21 C22 -81.9(3)
N2 C20 C21 C26 98.5(3)
C26 C21 C22 C23 -0.5(4)
C20 C21 C22 C23 179.9(3)
C21 C22 C23 C24 0.5(5)
C22 C23 C24 C25 0.2(5)
C22 C23 C24 C27 178.9(3)
C23 C24 C25 C26 -0.8(4)
C27 C24 C25 C26 -179.6(3)
C24 C25 C26 C21 0.8(4)
C22 C21 C26 C25 -0.2(4)
C20 C21 C26 C25 179.4(3)
C25 C24 C27 O4 -173.3(3)
C23 C24 C27 O4 8.0(5)
C25 C24 C27 O3 7.5(4)
C23 C24 C27 O3 -171.2(3)
C34 C29 C30 C31 -52.6(3)
P2 C29 C30 C31 -175.56(19)
C29 C30 C31 C32 54.6(3)
C30 C31 C32 C33 -56.2(3)
C31 C32 C33 C34 58.1(3)
C32 C33 C34 C29 -59.0(4)
C30 C29 C34 C33 55.0(3)
P2 C29 C34 C33 178.1(2)
N3 C37 C38 C43 124.4(3)
N3 C37 C38 C39 -59.0(4)
C43 C38 C39 C40 1.6(4)
C37 C38 C39 C40 -175.0(3)
C38 C39 C40 C41 -1.6(4)
C39 C40 C41 C42 0.6(4)
C39 C40 C41 C44 -179.6(3)
C40 C41 C42 C43 0.3(4)
C44 C41 C42 C43 -179.5(3)
C41 C42 C43 C38 -0.2(5)
C39 C38 C43 C42 -0.7(4)
C37 C38 C43 C42 176.0(3)
C40 C41 C44 O6 -19.6(5)
C42 C41 C44 O6 160.2(3)
C40 C41 C44 O5 160.8(3)
C42 C41 C44 O5 -19.4(4)
C51 C46 C47 C48 55.9(3)
P3 C46 C47 C48 178.5(2)
C46 C47 C48 C49 -57.5(3)
C47 C48 C49 C50 56.2(3)
C48 C49 C50 C51 -54.9(3)
C47 C46 C51 C50 -55.2(3)
P3 C46 C51 C50 -177.6(2)
C49 C50 C51 C46 55.6(3)
N4 C54 C55 C56 89.1(3)
N4 C54 C55 C60 -83.8(3)
C60 C55 C56 C57 2.1(4)
C54 C55 C56 C57 -171.0(3)
C55 C56 C57 C58 0.6(4)
C56 C57 C58 C59 -3.1(4)
C56 C57 C58 C61 175.3(3)
C57 C58 C59 C60 2.9(4)
C61 C58 C59 C60 -175.5(3)
C58 C59 C60 C55 -0.1(4)
C56 C55 C60 C59 -2.3(4)
C54 C55 C60 C59 170.7(3)
C57 C58 C61 O8 -0.7(4)
C59 C58 C61 O8 177.7(3)
C57 C58 C61 O7 -179.5(3)
C59 C58 C61 O7 -1.2(4)
C68 C63 C64 C65 55.9(3)
P4 C63 C64 C65 179.23(19)
C63 C64 C65 C66 -54.8(3)
C64 C65 C66 C67 53.6(3)
C65 C66 C67 C68 -54.4(3)
C66 C67 C68 C63 56.2(3)
C64 C63 C68 C67 -56.6(3)
P4 C63 C68 C67 -179.5(2)
N1A C3A C4A C9A 36.0(4)
N1A C3A C4A C5A -148.3(3)
C9A C4A C5A C6A 0.1(5)
C3A C4A C5A C6A -175.8(3)
C4A C5A C6A C7A -1.7(5)
C5A C6A C7A C8A 1.8(5)
C5A C6A C7A C10A -179.0(3)
C6A C7A C8A C9A -0.3(5)
C10A C7A C8A C9A -179.5(3)
C7A C8A C9A C4A -1.2(5)
C5A C4A C9A C8A 1.3(4)
C3A C4A C9A C8A 177.1(3)
C6A C7A C10A O2A 0.5(5)
C8A C7A C10A O2A 179.8(3)
C6A C7A C10A O1A -179.5(3)
C8A C7A C10A O1A -0.3(4)
C17A C12A C13A C14A -56.5(3)
P1A C12A C13A C14A -179.2(2)
C12A C13A C14A C15A 55.3(4)
C13A C14A C15A C16A -54.0(4)
C14A C15A C16A C17A 55.3(4)
C15A C16A C17A C12A -57.0(4)
C13A C12A C17A C16A 57.4(3)
P1A C12A C17A C16A -179.9(2)
N2A C20A C21A C22A 97.2(3)
N2A C20A C21A C26A -80.1(3)
C26A C21A C22A C23A 0.6(4)
C20A C21A C22A C23A -176.7(3)
C21A C22A C23A C24A 0.7(5)
C22A C23A C24A C25A -1.4(5)
C22A C23A C24A C27A 179.6(3)
C23A C24A C25A C26A 0.8(5)
C27A C24A C25A C26A 179.7(3)
C24A C25A C26A C21A 0.7(5)
C22A C21A C26A C25A -1.4(5)
C20A C21A C26A C25A 176.0(3)
C25A C24A C27A O4A 3.7(6)
C23A C24A C27A O4A -177.3(4)
C25A C24A C27A O3A -176.8(3)
C23A C24A C27A O3A 2.2(5)
C34A C29A C30A C31A -53.9(3)
P2A C29A C30A C31A -176.2(2)
C29A C30A C31A C32A 57.1(3)
C30A C31A C32A C33A -57.3(3)
C31A C32A C33A C34A 56.7(3)
C32A C33A C34A C29A -55.5(3)
C30A C29A C34A C33A 52.9(3)
P2A C29A C34A C33A 175.31(19)
N3A C37A C38A C39A 80.8(4)
N3A C37A C38A C43A -95.5(3)
C43A C38A C39A C40A 4.2(5)
C37A C38A C39A C40A -172.3(3)
C38A C39A C40A C41A -0.4(6)
C39A C40A C41A C42A -3.9(5)
C39A C40A C41A C44A 174.6(3)
C40A C41A C42A C43A 4.3(5)
C44A C41A C42A C43A -174.1(3)
C39A C38A C43A C42A -3.8(5)
C37A C38A C43A C42A 172.6(3)
C41A C42A C43A C38A -0.3(5)
C42A C41A C44A O6A 175.2(3)
C40A C41A C44A O6A -3.2(5)
C42A C41A C44A O5A -4.2(5)
C40A C41A C44A O5A 177.3(3)
C51A C46A C47A C48A 54.6(3)
P3A C46A C47A C48A 176.1(2)
C46A C47A C48A C49A -55.7(4)
C47A C48A C49A C50A 55.0(4)
C48A C49A C50A C51A -55.9(3)
C47A C46A C51A C50A -54.4(3)
P3A C46A C51A C50A -174.5(2)
C49A C50A C51A C46A 56.7(4)
N4A C54A C55A C60A -47.6(4)
N4A C54A C55A C56A 135.9(3)
C60A C55A C56A C57A -0.4(4)
C54A C55A C56A C57A 176.1(3)
C55A C56A C57A C58A 0.9(5)
C56A C57A C58A C59A -0.4(5)
C56A C57A C58A C61A -179.7(3)
C57A C58A C59A C60A -0.5(4)
C61A C58A C59A C60A 178.8(3)
C56A C55A C60A C59A -0.5(4)
C54A C55A C60A C59A -177.0(3)
C58A C59A C60A C55A 1.0(4)
C57A C58A C61A O8A 4.2(5)
C59A C58A C61A O8A -175.2(3)
C57A C58A C61A O7A -177.0(3)
C59A C58A C61A O7A 3.7(4)
C68A C63A C64A C65A -55.3(3)
P4A C63A C64A C65A -177.8(2)
C63A C64A C65A C66A 56.3(4)
C64A C65A C66A C67A -54.9(4)
C65A C66A C67A C68A 54.3(4)
C66A C67A C68A C63A -54.8(4)
C64A C63A C68A C67A 54.5(3)
P4A C63A C68A C67A 176.6(2)
C4 C3 N1 C2 -159.2(2)
C4 C3 N1 C1 73.7(3)
P2 C2 N1 C3 167.47(19)
P2 C2 N1 C1 -67.5(3)
P1 C1 N1 C3 -170.01(19)
P1 C1 N1 C2 64.6(3)
C21 C20 N2 C19 -67.8(3)
C21 C20 N2 C18 65.2(3)
P1 C19 N2 C20 -165.66(19)
P1 C19 N2 C18 62.6(3)
P2 C18 N2 C20 164.17(19)
P2 C18 N2 C19 -64.8(3)
P4 C36 N3 C37 175.57(18)
P4 C36 N3 C35 -64.1(3)
C38 C37 N3 C36 -63.6(3)
C38 C37 N3 C35 171.9(2)
P3 C35 N3 C36 63.0(3)
P3 C35 N3 C37 -174.68(19)
P4 C52 N4 C53 -61.9(3)
P4 C52 N4 C54 169.34(17)
P3 C53 N4 C52 58.8(3)
P3 C53 N4 C54 -172.65(18)
C55 C54 N4 C52 67.1(3)
C55 C54 N4 C53 -64.0(3)
P1A C1A N1A C3A -174.63(19)
P1A C1A N1A C2A 62.8(3)
C4A C3A N1A C1A 70.0(3)
C4A C3A N1A C2A -164.1(2)
P2A C2A N1A C1A -66.7(3)
P2A C2A N1A C3A 170.12(19)
C21A C20A N2A C18A -61.7(3)
C21A C20A N2A C19A 70.7(3)
P1A C18A N2A C20A -171.80(19)
P1A C18A N2A C19A 58.2(3)
P2A C19A N2A C20A 168.79(19)
P2A C19A N2A C18A -61.7(3)
P4A C36A N3A C37A -168.89(19)
P4A C36A N3A C35A 60.3(3)
C38A C37A N3A C36A -71.8(3)
C38A C37A N3A C35A 61.5(3)
P3A C35A N3A C36A -60.2(3)
P3A C35A N3A C37A 168.11(19)
P4A C53A N4A C54A -172.5(2)
P4A C53A N4A C52A 65.0(3)
C55A C54A N4A C53A 166.0(3)
C55A C54A N4A C52A -69.3(3)
P3A C52A N4A C53A -65.0(3)
P3A C52A N4A C54A 172.53(19)
O2 C10 O1 C11 -2.6(5)
C7 C10 O1 C11 177.5(3)
O4 C27 O3 C28 -0.1(5)
C24 C27 O3 C28 179.2(3)
O6 C44 O5 C45 -0.9(5)
C41 C44 O5 C45 178.7(3)
O8 C61 O7 C62 1.5(4)
C58 C61 O7 C62 -179.7(3)
O2A C10A O1A C11A -2.0(4)
C7A C10A O1A C11A 178.1(2)
O4A C27A O3A C28A 2.5(5)
C24A C27A O3A C28A -177.0(3)
O6A C44A O5A C45A 0.0(5)
C41A C44A O5A C45A 179.5(3)
O8A C61A O7A C62A 0.8(4)
C58A C61A O7A C62A -178.1(2)
C17 C12 P1 C1 -177.4(2)
C13 C12 P1 C1 62.2(2)
C17 C12 P1 C19 -78.5(2)
C13 C12 P1 C19 161.2(2)
C17 C12 P1 Ni1 51.5(2)
C13 C12 P1 Ni1 -68.9(2)
N1 C1 P1 C12 157.0(2)
N1 C1 P1 C19 55.5(2)
N1 C1 P1 Ni1 -64.6(2)
N2 C19 P1 C12 148.2(2)
N2 C19 P1 C1 -110.6(2)
N2 C19 P1 Ni1 10.2(2)
P4 Ni1 P1 C12 52.45(12)
P2 Ni1 P1 C12 178.96(11)
P3 Ni1 P1 C12 -54.40(12)
P4 Ni1 P1 C1 -72.77(10)
P2 Ni1 P1 C1 53.74(10)
P3 Ni1 P1 C1 -179.62(10)
P4 Ni1 P1 C19 176.92(10)
P2 Ni1 P1 C19 -56.57(10)
P3 Ni1 P1 C19 70.08(11)
N1 C2 P2 C29 -150.7(2)
N1 C2 P2 C18 -49.8(2)
N1 C2 P2 Ni1 68.9(2)
C34 C29 P2 C2 174.6(2)
C30 C29 P2 C2 -63.2(2)
C34 C29 P2 C18 75.6(2)
C30 C29 P2 C18 -162.3(2)
C34 C29 P2 Ni1 -55.9(2)
C30 C29 P2 Ni1 66.2(2)
N2 C18 P2 C2 111.5(2)
N2 C18 P2 C29 -148.9(2)
N2 C18 P2 Ni1 -7.1(2)
P4 Ni1 P2 C2 72.58(11)
P1 Ni1 P2 C2 -54.71(10)
P3 Ni1 P2 C2 179.85(10)
P4 Ni1 P2 C29 -51.41(12)
P1 Ni1 P2 C29 -178.69(12)
P3 Ni1 P2 C29 55.87(12)
P4 Ni1 P2 C18 -178.16(10)
P1 Ni1 P2 C18 54.55(11)
P3 Ni1 P2 C18 -70.88(11)
C51 C46 P3 C53 -79.9(2)
C47 C46 P3 C53 158.3(2)
C51 C46 P3 C35 -178.7(2)
C47 C46 P3 C35 59.5(2)
C51 C46 P3 Ni1 52.3(2)
C47 C46 P3 Ni1 -69.4(2)
N4 C53 P3 C46 153.2(2)
N4 C53 P3 C35 -107.5(2)
N4 C53 P3 Ni1 12.1(2)
N3 C35 P3 C46 155.7(2)
N3 C35 P3 C53 55.5(2)
N3 C35 P3 Ni1 -65.1(2)
P4 Ni1 P3 C46 177.90(12)
P2 Ni1 P3 C46 51.98(13)
P1 Ni1 P3 C46 -55.55(12)
P4 Ni1 P3 C53 -55.58(10)
P2 Ni1 P3 C53 178.49(10)
P1 Ni1 P3 C53 70.97(11)
P4 Ni1 P3 C35 54.80(10)
P2 Ni1 P3 C35 -71.13(10)
P1 Ni1 P3 C35 -178.66(9)
C64 C63 P4 C52 77.1(2)
C68 C63 P4 C52 -160.4(2)
C64 C63 P4 C36 175.28(19)
C68 C63 P4 C36 -62.2(2)
C64 C63 P4 Ni1 -54.0(2)
C68 C63 P4 Ni1 68.5(2)
N4 C52 P4 C63 -145.71(19)
N4 C52 P4 C36 113.2(2)
N4 C52 P4 Ni1 -6.3(2)
N3 C36 P4 C63 -150.97(19)
N3 C36 P4 C52 -51.8(2)
N3 C36 P4 Ni1 69.2(2)
P2 Ni1 P4 C63 -56.21(12)
P1 Ni1 P4 C63 52.24(12)
P3 Ni1 P4 C63 177.31(11)
P2 Ni1 P4 C52 179.38(10)
P1 Ni1 P4 C52 -72.17(10)
P3 Ni1 P4 C52 52.90(10)
P2 Ni1 P4 C36 69.49(10)
P1 Ni1 P4 C36 177.94(10)
P3 Ni1 P4 C36 -56.99(10)
N2A C18A P1A C12A 151.7(2)
N2A C18A P1A C1A -108.1(2)
N2A C18A P1A Ni1A 12.9(2)
C13A C12A P1A C18A -77.2(2)
C17A C12A P1A C18A 160.8(2)
C13A C12A P1A C1A -175.7(2)
C17A C12A P1A C1A 62.3(2)
C13A C12A P1A Ni1A 53.1(2)
C17A C12A P1A Ni1A -68.9(2)
N1A C1A P1A C18A 56.6(2)
N1A C1A P1A C12A 157.6(2)
N1A C1A P1A Ni1A -63.4(2)
P3A Ni1A P1A C18A 177.87(10)
P2A Ni1A P1A C18A -56.41(10)
P4A Ni1A P1A C18A 72.04(11)
P3A Ni1A P1A C12A 53.02(12)
P2A Ni1A P1A C12A 178.74(12)
P4A Ni1A P1A C12A -52.81(12)
P3A Ni1A P1A C1A -71.93(10)
P2A Ni1A P1A C1A 53.79(10)
P4A Ni1A P1A C1A -177.77(10)
N1A C2A P2A C29A -151.1(2)
N1A C2A P2A C19A -50.3(2)
N1A C2A P2A Ni1A 69.2(2)
C34A C29A P2A C2A 176.9(2)
C30A C29A P2A C2A -61.3(2)
C34A C29A P2A C19A 78.8(2)
C30A C29A P2A C19A -159.5(2)
C34A C29A P2A Ni1A -54.4(2)
C30A C29A P2A Ni1A 67.3(2)
N2A C19A P2A C2A 111.3(2)
N2A C19A P2A C29A -149.1(2)
N2A C19A P2A Ni1A -6.8(2)
P3A Ni1A P2A C2A 70.75(11)
P1A Ni1A P2A C2A -55.12(10)
P4A Ni1A P2A C2A 179.50(10)
P3A Ni1A P2A C29A -52.63(12)
P1A Ni1A P2A C29A -178.49(12)
P4A Ni1A P2A C29A 56.13(12)
P3A Ni1A P2A C19A 179.36(10)
P1A Ni1A P2A C19A 53.49(10)
P4A Ni1A P2A C19A -71.89(11)
C51A C46A P3A C52A -58.8(2)
C47A C46A P3A C52A -178.97(19)
C51A C46A P3A C35A -158.3(2)
C47A C46A P3A C35A 81.5(2)
C51A C46A P3A Ni1A 71.3(2)
C47A C46A P3A Ni1A -48.9(2)
N4A C52A P3A C46A -153.9(2)
N4A C52A P3A C35A -52.8(2)
N4A C52A P3A Ni1A 68.0(2)
N3A C35A P3A C46A -148.3(2)
N3A C35A P3A C52A 110.2(2)
N3A C35A P3A Ni1A -10.2(2)
P2A Ni1A P3A C46A -51.58(12)
P1A Ni1A P3A C46A 55.69(12)
P4A Ni1A P3A C46A 179.88(11)
P2A Ni1A P3A C52A 73.05(11)
P1A Ni1A P3A C52A -179.68(10)
P4A Ni1A P3A C52A -55.49(10)
P2A Ni1A P3A C35A -176.02(10)
P1A Ni1A P3A C35A -68.75(11)
P4A Ni1A P3A C35A 55.43(10)
C64A C63A P4A C53A -176.9(2)
C68A C63A P4A C53A 61.4(2)
C64A C63A P4A C36A -78.0(2)
C68A C63A P4A C36A 160.3(2)
C64A C63A P4A Ni1A 53.1(2)
C68A C63A P4A Ni1A -68.6(2)
N4A C53A P4A C63A 154.2(2)
N4A C53A P4A C36A 53.0(2)
N4A C53A P4A Ni1A -66.6(2)
N3A C36A P4A C63A 149.4(2)
N3A C36A P4A C53A -109.3(2)
N3A C36A P4A Ni1A 9.7(2)
P3A Ni1A P4A C63A 179.09(12)
P2A Ni1A P4A C63A 52.75(13)
P1A Ni1A P4A C63A -55.68(12)
P3A Ni1A P4A C53A 54.22(10)
P2A Ni1A P4A C53A -72.12(11)
P1A Ni1A P4A C53A 179.45(10)
P3A Ni1A P4A C36A -55.13(11)
P2A Ni1A P4A C36A 178.52(11)
P1A Ni1A P4A C36A 70.10(11)
